data_7019839
loop_
_publ_author_name
'Ke, Hongshan'
'Zhao, Lang'
'Guo, Yang'
'Tang, Jinkui'

_publ_section_title
;
 Polydentate-ligand-supported self-assembly of heterometallic T-shaped
 Co(4)RE (RE = Gd, Tb, Y) clusters: synthesis, structure and magnetism.
;
_journal_issue 32
_journal_name_full 'Dalton transactions (Cambridge, England : 2003)'
_journal_page_first 9760
_journal_page_last 9765
_journal_paper_doi 10.1039/c2dt30761h
_journal_volume 41
_journal_year 2012
_chemical_formula_sum 'C75 H114 Co4 Gd N6 O40'
_chemical_formula_weight 2132.69
_chemical_name_systematic
;
?
;
_space_group_IT_number 14
_symmetry_cell_setting monoclinic
_symmetry_space_group_name_Hall '-P 2ybc'
_symmetry_space_group_name_H-M 'P 1 21/c 1'
_atom_sites_solution_hydrogens geom
_atom_sites_solution_primary direct
_atom_sites_solution_secondary difmap
_audit_creation_method SHELXL-97
_cell_angle_alpha 90.00
_cell_angle_beta 110.629(2)
_cell_angle_gamma 90.00
_cell_formula_units_Z 4
_cell_length_a 11.0770(8)
_cell_length_b 28.4311(19)
_cell_length_c 29.5256(17)
_cell_measurement_reflns_used 9982
_cell_measurement_temperature 173(2)
_cell_measurement_theta_max 25.07
_cell_measurement_theta_min 2.27
_cell_volume 8702.3(10)
_computing_structure_refinement 'SHELXL-97 (Sheldrick, 1997)'
_computing_structure_solution 'SHELXS-97 (Sheldrick, 1990)'
_diffrn_ambient_temperature 173(2)
_diffrn_measured_fraction_theta_full 0.999
_diffrn_measured_fraction_theta_max 0.999
_diffrn_radiation_monochromator graphite
_diffrn_radiation_source 'fine-focus sealed tube'
_diffrn_radiation_type MoK\a
_diffrn_radiation_wavelength 0.71073
_diffrn_reflns_av_R_equivalents 0.0486
_diffrn_reflns_av_sigmaI/netI 0.0571
_diffrn_reflns_limit_h_max 13
_diffrn_reflns_limit_h_min -12
_diffrn_reflns_limit_k_max 28
_diffrn_reflns_limit_k_min -33
_diffrn_reflns_limit_l_max 35
_diffrn_reflns_limit_l_min -29
_diffrn_reflns_number 43967
_diffrn_reflns_theta_full 25.00
_diffrn_reflns_theta_max 25.00
_diffrn_reflns_theta_min 1.03
_exptl_absorpt_coefficient_mu 1.595
_exptl_absorpt_correction_T_max 0.8317
_exptl_absorpt_correction_T_min 0.7410
_exptl_absorpt_correction_type multi-scan
_exptl_absorpt_process_details 'SADABS; Bruker, 2000'
_exptl_crystal_colour black-red
_exptl_crystal_density_diffrn 1.628
_exptl_crystal_density_method 'not measured'
_exptl_crystal_description plate
_exptl_crystal_F_000 4392
_exptl_crystal_size_max 0.20
_exptl_crystal_size_mid 0.15
_exptl_crystal_size_min 0.12
_refine_diff_density_max 1.116
_refine_diff_density_min -1.228
_refine_diff_density_rms 0.146
_refine_ls_extinction_method none
_refine_ls_goodness_of_fit_ref 1.050
_refine_ls_hydrogen_treatment constr
_refine_ls_matrix_type full
_refine_ls_number_parameters 1154
_refine_ls_number_reflns 15309
_refine_ls_number_restraints 0
_refine_ls_restrained_S_all 1.050
_refine_ls_R_factor_all 0.0607
_refine_ls_R_factor_gt 0.0432
_refine_ls_shift/su_max 0.004
_refine_ls_shift/su_mean 0.000
_refine_ls_structure_factor_coef Fsqd
_refine_ls_weighting_details 'calc w=1/[\s^2^(Fo^2^)+(0.0569P)^2^+12.0560P] where P=(Fo^2^+2Fc^2^)/3'
_refine_ls_weighting_scheme calc
_refine_ls_wR_factor_gt 0.1074
_refine_ls_wR_factor_ref 0.1191
_reflns_number_gt 12071
_reflns_number_total 15309
_reflns_threshold_expression >2sigma(I)
_cod_data_source_file c2dt30761h.txt
_cod_data_source_block 1
_cod_original_sg_symbol_H-M P21/c
_cod_database_code 7019839

loop_
_symmetry_equiv_pos_as_xyz
'x, y, z'
'-x, y+1/2, -z+1/2'
'-x, -y, -z'
'x, -y-1/2, z-1/2'

loop_
_atom_site_label
_atom_site_type_symbol
_atom_site_fract_x
_atom_site_fract_y
_atom_site_fract_z
_atom_site_U_iso_or_equiv
_atom_site_adp_type
_atom_site_occupancy
_atom_site_symmetry_multiplicity
_atom_site_calc_flag
_atom_site_refinement_flags
C1 C 0.8985(5) 0.94108(15) 0.54366(16) 0.0211(10) Uani 1 1 d .
C2 C 0.8006(5) 0.95321(16) 0.56173(17) 0.0233(11) Uani 1 1 d .
C3 C 0.8267(5) 0.98533(18) 0.60058(18) 0.0301(12) Uani 1 1 d .
H3 H 0.7616 0.9931 0.6123 0.036 Uiso 1 1 calc R
C4 C 0.9457(5) 1.00504(19) 0.6210(2) 0.0364(13) Uani 1 1 d .
H4 H 0.9619 1.0256 0.6470 0.044 Uiso 1 1 calc R
C5 C 1.0432(5) 0.99438(18) 0.60314(19) 0.0327(13) Uani 1 1 d .
H5 H 1.1238 1.0084 0.6167 0.039 Uiso 1 1 calc R
C6 C 1.0206(5) 0.96310(17) 0.56531(18) 0.0264(11) Uani 1 1 d .
C7 C 1.2262(6) 0.9750(2) 0.5584(2) 0.0448(16) Uani 1 1 d .
H7A H 1.2720 0.9714 0.5925 0.067 Uiso 1 1 calc R
H7B H 1.2082 1.0078 0.5511 0.067 Uiso 1 1 calc R
H7C H 1.2779 0.9632 0.5408 0.067 Uiso 1 1 calc R
C8 C 0.6705(5) 0.93601(15) 0.53967(17) 0.0220(11) Uani 1 1 d .
H8 H 0.6085 0.9484 0.5508 0.026 Uiso 1 1 calc R
C9 C 0.4939(5) 0.89318(16) 0.48406(18) 0.0233(11) Uani 1 1 d .
C10 C 0.4140(5) 0.93754(17) 0.46630(19) 0.0280(12) Uani 1 1 d .
H10A H 0.3284 0.9285 0.4449 0.034 Uiso 1 1 calc R
H10B H 0.4047 0.9536 0.4939 0.034 Uiso 1 1 calc R
C11 C 0.4490(5) 0.86842(16) 0.52057(19) 0.0270(11) Uani 1 1 d .
H11A H 0.4685 0.8876 0.5494 0.032 Uiso 1 1 calc R
H11B H 0.3563 0.8638 0.5071 0.032 Uiso 1 1 calc R
C12 C 0.4810(5) 0.86035(17) 0.44114(18) 0.0236(11) Uani 1 1 d .
H12A H 0.4085 0.8393 0.4361 0.028 Uiso 1 1 calc R
H12B H 0.4642 0.8789 0.4120 0.028 Uiso 1 1 calc R
C13 C 0.6240(5) 0.94100(16) 0.34561(18) 0.0257(11) Uani 1 1 d .
C14 C 0.6477(5) 0.94199(18) 0.30293(18) 0.0313(12) Uani 1 1 d .
H14 H 0.5961 0.9603 0.2773 0.038 Uiso 1 1 calc R
C15 C 0.7490(6) 0.91564(19) 0.29784(19) 0.0342(13) Uani 1 1 d .
H15 H 0.7676 0.9178 0.2696 0.041 Uiso 1 1 calc R
C16 C 0.8202(5) 0.88688(18) 0.33441(19) 0.0317(12) Uani 1 1 d .
H16 H 0.8859 0.8688 0.3305 0.038 Uiso 1 1 calc R
C17 C 0.7956(5) 0.88411(16) 0.37790(17) 0.0234(11) Uani 1 1 d .
C18 C 0.6997(5) 0.91233(16) 0.38490(17) 0.0227(11) Uani 1 1 d .
C19 C 0.4542(6) 0.9967(2) 0.3176(2) 0.0509(17) Uani 1 1 d .
H19A H 0.4059 0.9787 0.2895 0.076 Uiso 1 1 calc R
H19B H 0.5097 1.0183 0.3093 0.076 Uiso 1 1 calc R
H19C H 0.3959 1.0139 0.3290 0.076 Uiso 1 1 calc R
C20 C 0.8690(5) 0.85083(16) 0.41386(18) 0.0237(11) Uani 1 1 d .
H20 H 0.9337 0.8344 0.4074 0.028 Uiso 1 1 calc R
C21 C 0.9391(5) 0.80718(15) 0.48790(17) 0.0210(10) Uani 1 1 d .
C22 C 1.0815(5) 0.81399(17) 0.49384(18) 0.0256(11) Uani 1 1 d .
H22A H 1.1343 0.7975 0.5228 0.031 Uiso 1 1 calc R
H22B H 1.0961 0.7993 0.4666 0.031 Uiso 1 1 calc R
C23 C 0.9225(5) 0.81556(17) 0.53656(17) 0.0229(11) Uani 1 1 d .
H23A H 0.9431 0.7869 0.5556 0.028 Uiso 1 1 calc R
H23B H 0.9820 0.8399 0.5542 0.028 Uiso 1 1 calc R
C24 C 0.8961(4) 0.75831(16) 0.46790(18) 0.0217(10) Uani 1 1 d .
H24A H 0.9017 0.7557 0.4360 0.026 Uiso 1 1 calc R
H24B H 0.9539 0.7352 0.4886 0.026 Uiso 1 1 calc R
C25 C 0.3936(5) 0.62284(16) 0.58978(18) 0.0266(12) Uani 1 1 d .
C26 C 0.5001(6) 0.62733(17) 0.63300(18) 0.0299(12) Uani 1 1 d .
C27 C 0.4926(6) 0.60927(19) 0.6767(2) 0.0407(15) Uani 1 1 d .
H27 H 0.5631 0.6124 0.7052 0.049 Uiso 1 1 calc R
C28 C 0.3846(6) 0.5876(2) 0.6776(2) 0.0452(16) Uani 1 1 d .
H28 H 0.3821 0.5754 0.7064 0.054 Uiso 1 1 calc R
C29 C 0.2765(6) 0.58357(19) 0.6349(2) 0.0386(14) Uani 1 1 d .
H29 H 0.2021 0.5691 0.6358 0.046 Uiso 1 1 calc R
C30 C 0.2795(5) 0.60077(16) 0.59203(19) 0.0282(12) Uani 1 1 d .
C31 C 0.0716(6) 0.5707(2) 0.5471(2) 0.0426(15) Uani 1 1 d .
H31A H 0.0330 0.5840 0.5686 0.064 Uiso 1 1 calc R
H31B H 0.0982 0.5390 0.5569 0.064 Uiso 1 1 calc R
H31C H 0.0099 0.5706 0.5147 0.064 Uiso 1 1 calc R
C32 C 0.6205(5) 0.64672(17) 0.63499(18) 0.0300(12) Uani 1 1 d .
H32 H 0.6850 0.6486 0.6653 0.036 Uiso 1 1 calc R
C33 C 0.7835(5) 0.67440(17) 0.60513(18) 0.0259(11) Uani 1 1 d .
C34 C 0.8813(5) 0.64058(18) 0.63913(19) 0.0350(13) Uani 1 1 d .
H34A H 0.9629 0.6441 0.6342 0.042 Uiso 1 1 calc R
H34B H 0.8951 0.6497 0.6723 0.042 Uiso 1 1 calc R
C35 C 0.7938(5) 0.67014(17) 0.55455(17) 0.0258(11) Uani 1 1 d .
H35A H 0.8618 0.6907 0.5526 0.031 Uiso 1 1 calc R
H35B H 0.8164 0.6381 0.5495 0.031 Uiso 1 1 calc R
C36 C 0.8141(5) 0.72361(18) 0.62555(18) 0.0310(12) Uani 1 1 d .
H36A H 0.7927 0.7264 0.6546 0.037 Uiso 1 1 calc R
H36B H 0.9057 0.7297 0.6342 0.037 Uiso 1 1 calc R
C37 C 0.5845(5) 0.56786(16) 0.50118(19) 0.0249(11) Uani 1 1 d .
C38 C 0.4897(5) 0.57370(16) 0.45480(18) 0.0258(11) Uani 1 1 d .
C39 C 0.4718(5) 0.53915(17) 0.41928(19) 0.0302(12) Uani 1 1 d .
H39 H 0.4086 0.5435 0.3890 0.036 Uiso 1 1 calc R
C40 C 0.5445(6) 0.49941(18) 0.4280(2) 0.0361(14) Uani 1 1 d .
H40 H 0.5296 0.4764 0.4043 0.043 Uiso 1 1 calc R
C41 C 0.6433(6) 0.49362(18) 0.4738(2) 0.0367(14) Uani 1 1 d .
H41 H 0.6955 0.4670 0.4799 0.044 Uiso 1 1 calc R
C42 C 0.6625(5) 0.52704(16) 0.50919(19) 0.0285(12) Uani 1 1 d .
C43 C 0.8405(6) 0.48584(19) 0.5647(3) 0.0498(17) Uani 1 1 d .
H43A H 0.8836 0.4844 0.5416 0.075 Uiso 1 1 calc R
H43B H 0.7920 0.4575 0.5628 0.075 Uiso 1 1 calc R
H43C H 0.9033 0.4891 0.5967 0.075 Uiso 1 1 calc R
C44 C 0.4129(5) 0.61539(16) 0.44158(17) 0.0237(11) Uani 1 1 d .
H44 H 0.3493 0.6160 0.4110 0.028 Uiso 1 1 calc R
C45 C 0.3346(5) 0.69241(15) 0.44964(17) 0.0208(10) Uani 1 1 d .
C46 C 0.1949(5) 0.67678(17) 0.42781(18) 0.0266(11) Uani 1 1 d .
H46A H 0.1400 0.7042 0.4237 0.032 Uiso 1 1 calc R
H46B H 0.1804 0.6639 0.3959 0.032 Uiso 1 1 calc R
C47 C 0.3765(4) 0.71852(16) 0.41191(17) 0.0217(11) Uani 1 1 d .
H47A H 0.3734 0.6969 0.3861 0.026 Uiso 1 1 calc R
H47B H 0.3160 0.7438 0.3979 0.026 Uiso 1 1 calc R
C48 C 0.3504(5) 0.72357(17) 0.49367(17) 0.0236(11) Uani 1 1 d .
H48A H 0.3296 0.7558 0.4831 0.028 Uiso 1 1 calc R
H48B H 0.2906 0.7134 0.5090 0.028 Uiso 1 1 calc R
C49 C 0.8606(5) 0.70972(18) 0.27787(17) 0.0261(11) Uani 1 1 d .
C50 C 0.9847(5) 0.69798(19) 0.27625(19) 0.0310(12) Uani 1 1 d .
C51 C 1.0606(6) 0.7324(2) 0.2665(2) 0.0406(15) Uani 1 1 d .
H51 H 1.1405 0.7243 0.2650 0.049 Uiso 1 1 calc R
C52 C 1.0192(6) 0.7789(2) 0.2589(2) 0.0401(14) Uani 1 1 d .
H52 H 1.0708 0.8015 0.2520 0.048 Uiso 1 1 calc R
C53 C 0.9025(5) 0.79142(19) 0.26164(19) 0.0331(13) Uani 1 1 d .
H53 H 0.8759 0.8226 0.2571 0.040 Uiso 1 1 calc R
C54 C 0.8225(5) 0.75722(17) 0.27123(17) 0.0259(11) Uani 1 1 d .
C55 C 1.1396(6) 0.6382(2) 0.2845(2) 0.0505(17) Uani 1 1 d .
H55A H 1.2051 0.6566 0.3078 0.076 Uiso 1 1 calc R
H55B H 1.1433 0.6432 0.2529 0.076 Uiso 1 1 calc R
H55C H 1.1538 0.6055 0.2928 0.076 Uiso 1 1 calc R
C56 C 0.7009(5) 0.77330(17) 0.27360(17) 0.0252(11) Uani 1 1 d .
H56 H 0.6785 0.8045 0.2654 0.030 Uiso 1 1 calc R
C57 C 0.5006(5) 0.76916(16) 0.28795(17) 0.0210(10) Uani 1 1 d .
C58 C 0.4172(5) 0.78713(18) 0.23756(18) 0.0279(12) Uani 1 1 d .
H58A H 0.4560 0.8153 0.2301 0.033 Uiso 1 1 calc R
H58B H 0.4142 0.7635 0.2135 0.033 Uiso 1 1 calc R
C59 C 0.5308(5) 0.80871(16) 0.32471(17) 0.0249(11) Uani 1 1 d .
H59A H 0.5759 0.8337 0.3149 0.030 Uiso 1 1 calc R
H59B H 0.4510 0.8215 0.3262 0.030 Uiso 1 1 calc R
C60 C 0.4308(5) 0.72858(16) 0.30277(17) 0.0210(10) Uani 1 1 d .
H60A H 0.3753 0.7411 0.3190 0.025 Uiso 1 1 calc R
H60B H 0.3771 0.7119 0.2741 0.025 Uiso 1 1 calc R
C61 C 0.3570(5) 0.61864(17) 0.20249(18) 0.0276(12) Uani 1 1 d .
C62 C 0.2722(5) 0.58212(19) 0.1971(2) 0.0340(13) Uani 1 1 d .
H62 H 0.2020 0.5789 0.1684 0.041 Uiso 1 1 calc R
C63 C 0.2911(5) 0.54985(18) 0.2344(2) 0.0323(13) Uani 1 1 d .
H63 H 0.2321 0.5256 0.2311 0.039 Uiso 1 1 calc R
C64 C 0.3956(5) 0.55377(17) 0.27571(19) 0.0307(12) Uani 1 1 d .
H64 H 0.4096 0.5312 0.2998 0.037 Uiso 1 1 calc R
C65 C 0.4834(5) 0.59143(16) 0.28282(18) 0.0243(11) Uani 1 1 d .
C66 C 0.4627(5) 0.62588(17) 0.24642(17) 0.0235(11) Uani 1 1 d .
C67 C 0.2517(7) 0.6471(3) 0.1221(2) 0.061(2) Uani 1 1 d .
H67A H 0.1696 0.6509 0.1258 0.092 Uiso 1 1 calc R
H67B H 0.2561 0.6165 0.1091 0.092 Uiso 1 1 calc R
H67C H 0.2619 0.6707 0.1005 0.092 Uiso 1 1 calc R
C68 C 0.5936(5) 0.59214(16) 0.32656(17) 0.0241(11) Uani 1 1 d .
H68 H 0.6053 0.5667 0.3474 0.029 Uiso 1 1 calc R
C69 C 0.7909(5) 0.62296(16) 0.38547(17) 0.0233(11) Uani 1 1 d .
C70 C 0.7474(5) 0.61654(17) 0.42805(18) 0.0268(11) Uani 1 1 d .
H70A H 0.7010 0.5871 0.4247 0.032 Uiso 1 1 calc R
H70B H 0.8222 0.6151 0.4576 0.032 Uiso 1 1 calc R
C71 C 0.8612(5) 0.67028(15) 0.38828(18) 0.0220(10) Uani 1 1 d .
H71A H 0.9107 0.6775 0.4218 0.026 Uiso 1 1 calc R
H71B H 0.9207 0.6679 0.3709 0.026 Uiso 1 1 calc R
C72 C 0.8853(5) 0.58401(16) 0.3846(2) 0.0291(12) Uani 1 1 d .
H72A H 0.9024 0.5863 0.3546 0.035 Uiso 1 1 calc R
H72B H 0.9662 0.5890 0.4111 0.035 Uiso 1 1 calc R
C73 C 0.1822(7) 0.7852(3) 0.1126(3) 0.067(2) Uani 1 1 d .
H73A H 0.2428 0.8089 0.1298 0.101 Uiso 1 1 calc R
H73B H 0.1176 0.7991 0.0850 0.101 Uiso 1 1 calc R
H73C H 0.2266 0.7610 0.1020 0.101 Uiso 1 1 calc R
C74 C 0.9136(6) 0.6407(2) 0.1528(2) 0.0493(16) Uani 1 1 d .
H74A H 0.9738 0.6656 0.1549 0.074 Uiso 1 1 calc R
H74B H 0.9428 0.6123 0.1423 0.074 Uiso 1 1 calc R
H74C H 0.9072 0.6357 0.1841 0.074 Uiso 1 1 calc R
C75 C 0.2150(10) 0.8930(4) 0.3101(4) 0.109(3) Uani 1 1 d .
H75A H 0.2752 0.9169 0.3269 0.163 Uiso 1 1 calc R
H75B H 0.2335 0.8644 0.3286 0.163 Uiso 1 1 calc R
H75C H 0.1289 0.9031 0.3057 0.163 Uiso 1 1 calc R
Co1 Co 0.53557(6) 0.65756(2) 0.53318(2) 0.01891(15) Uani 1 1 d .
Co2 Co 0.74060(6) 0.87400(2) 0.47833(2) 0.01715(14) Uani 1 1 d .
Co3 Co 0.63860(6) 0.72215(2) 0.40010(2) 0.01914(15) Uani 1 1 d .
Co4 Co 0.65312(6) 0.68527(2) 0.30870(2) 0.01923(15) Uani 1 1 d .
Gd1 Gd 0.63234(2) 0.766029(8) 0.502896(8) 0.01831(8) Uani 1 1 d .
N1 N 0.6217(4) 0.74838(13) 0.28597(13) 0.0197(9) Uani 1 1 d .
N2 N 0.6781(4) 0.62546(13) 0.33924(14) 0.0203(9) Uani 1 1 d .
N3 N 0.8537(4) 0.84179(12) 0.45359(14) 0.0189(8) Uani 1 1 d .
N4 N 0.6331(4) 0.90510(13) 0.50598(13) 0.0195(8) Uani 1 1 d .
N5 N 0.4240(4) 0.65219(13) 0.46823(14) 0.0206(9) Uani 1 1 d .
N6 N 0.6485(4) 0.66198(13) 0.59859(14) 0.0235(9) Uani 1 1 d .
O1 O 1.1087(3) 0.94966(12) 0.54496(13) 0.0332(9) Uani 1 1 d .
O2 O 0.8855(3) 0.91250(11) 0.50775(11) 0.0219(7) Uani 1 1 d .
O3 O 0.4669(4) 0.96946(13) 0.44138(15) 0.0411(10) Uani 1 1 d .
H3A H 0.5110 0.9550 0.4289 0.062 Uiso 1 1 calc R
O4 O 0.5952(3) 0.83351(10) 0.44982(11) 0.0185(7) Uani 1 1 d .
O5 O 0.5122(3) 0.82381(11) 0.53291(13) 0.0288(8) Uani 1 1 d .
H5A H 0.5059 0.8131 0.5618 0.035 Uiso 1 1 calc R
O6 O 0.5305(4) 0.96565(12) 0.35479(13) 0.0331(9) Uani 1 1 d .
O7 O 0.6734(3) 0.91479(11) 0.42498(11) 0.0232(7) Uani 1 1 d .
O8 O 1.1238(4) 0.86134(13) 0.49706(17) 0.0468(11) Uani 1 1 d .
H8A H 1.0701 0.8785 0.5019 0.070 Uiso 1 1 calc R
O9 O 0.7693(3) 0.74848(11) 0.46485(11) 0.0210(7) Uani 1 1 d .
O10 O 0.7945(3) 0.82943(10) 0.52996(11) 0.0192(7) Uani 1 1 d .
O11 O 0.3510(4) 0.65165(13) 0.16765(13) 0.0437(10) Uani 1 1 d .
O12 O 0.5354(3) 0.66266(11) 0.24918(11) 0.0248(8) Uani 1 1 d .
O13 O 0.8405(4) 0.53836(13) 0.38846(16) 0.0488(11) Uani 1 1 d .
H13 H 0.8222 0.5248 0.3624 0.073 Uiso 1 1 calc R
O15 O 0.7711(3) 0.70711(11) 0.36792(11) 0.0212(7) Uani 1 1 d .
O14 O 0.6661(3) 0.65431(11) 0.43104(11) 0.0236(8) Uani 1 1 d .
H14A H 0.6164 0.6480 0.4500 0.028 Uiso 1 1 calc R
O16 O 1.0161(4) 0.65180(13) 0.28469(14) 0.0393(10) Uani 1 1 d .
O17 O 0.7899(3) 0.67506(11) 0.28490(12) 0.0247(8) Uani 1 1 d .
O18 O 0.2898(4) 0.79742(15) 0.23542(15) 0.0438(10) Uani 1 1 d .
H18 H 0.2884 0.8235 0.2470 0.066 Uiso 1 1 calc R
O19 O 0.6088(3) 0.79171(11) 0.37139(11) 0.0235(7) Uani 1 1 d .
H19 H 0.6542 0.8149 0.3929 0.028 Uiso 1 1 calc R
O20 O 0.5210(3) 0.69712(11) 0.33403(11) 0.0201(7) Uani 1 1 d .
O21 O 0.7553(4) 0.52528(12) 0.55412(14) 0.0372(9) Uani 1 1 d .
O22 O 0.6048(3) 0.59671(11) 0.53765(11) 0.0243(8) Uani 1 1 d .
O23 O 0.5007(3) 0.73719(10) 0.43177(11) 0.0202(7) Uani 1 1 d .
O24 O 0.4782(3) 0.72155(10) 0.52776(11) 0.0203(7) Uani 1 1 d .
O25 O 0.1572(4) 0.64293(14) 0.45527(14) 0.0417(10) Uani 1 1 d .
H25 H 0.2152 0.6394 0.4815 0.063 Uiso 1 1 calc R
O26 O 0.1805(4) 0.59782(12) 0.54877(13) 0.0330(9) Uani 1 1 d .
O27 O 0.3899(3) 0.63704(11) 0.54698(12) 0.0249(8) Uani 1 1 d .
O28 O 0.8457(5) 0.59267(14) 0.63328(16) 0.0559(12) Uani 1 1 d .
H28A H 0.7956 0.5882 0.6056 0.084 Uiso 1 1 calc R
O29 O 0.6765(3) 0.68238(10) 0.51813(11) 0.0202(7) Uani 1 1 d .
O30 O 0.7421(4) 0.75751(11) 0.59057(12) 0.0305(8) Uani 1 1 d .
H30 H 0.7346 0.7852 0.6061 0.037 Uiso 1 1 calc R
O31 O 0.1239(6) 0.7659(3) 0.1429(2) 0.113(3) Uani 1 1 d .
H31X H 0.1574 0.7768 0.1703 0.170 Uiso 1 1 calc R
O32 O 0.7915(4) 0.65310(14) 0.11935(13) 0.0387(10) Uani 1 1 d .
H32X H 0.7932 0.6519 0.0918 0.058 Uiso 1 1 calc R
O33 O 0.2260(7) 0.8847(2) 0.2634(2) 0.0915(18) Uani 1 1 d .
H33 H 0.1688 0.8991 0.2425 0.137 Uiso 1 1 calc R
O34 O 0.5935(8) 0.7095(3) 0.1772(3) 0.156(4) Uani 1 1 d .
O35 O 0.4029(5) 0.10893(17) 0.35290(17) 0.0659(14) Uani 1 1 d .
O36 O 0.7619(6) 0.50790(18) 0.29547(18) 0.0841(18) Uani 1 1 d .
O37 O 0.7683(4) 0.58587(14) 0.24060(15) 0.0494(11) Uani 1 1 d .
O38 O 1.0352(8) 0.5493(2) 0.7079(2) 0.132(3) Uani 1 1 d .
O39 O 0.0354(9) 0.4725(3) 0.7655(4) 0.179(4) Uani 1 1 d .
O40 O 0.4445(5) 0.72532(14) 0.09602(16) 0.0531(12) Uani 1 1 d .

loop_
_atom_site_aniso_label
_atom_site_aniso_U_11
_atom_site_aniso_U_22
_atom_site_aniso_U_33
_atom_site_aniso_U_23
_atom_site_aniso_U_13
_atom_site_aniso_U_12
C1 0.025(3) 0.015(2) 0.019(3) 0.0006(19) 0.003(2) -0.0007(19)
C2 0.025(3) 0.018(2) 0.024(3) -0.003(2) 0.005(2) 0.001(2)
C3 0.025(3) 0.033(3) 0.031(3) -0.010(2) 0.008(2) 0.003(2)
C4 0.036(3) 0.034(3) 0.037(3) -0.017(3) 0.009(3) -0.004(2)
C5 0.027(3) 0.027(3) 0.037(3) -0.006(2) 0.002(2) -0.006(2)
C6 0.025(3) 0.023(3) 0.029(3) -0.003(2) 0.006(2) -0.002(2)
C7 0.033(4) 0.047(4) 0.060(4) -0.018(3) 0.024(3) -0.022(3)
C8 0.024(3) 0.016(2) 0.026(3) -0.001(2) 0.009(2) 0.003(2)
C9 0.017(3) 0.021(2) 0.031(3) -0.003(2) 0.006(2) 0.001(2)
C10 0.021(3) 0.025(3) 0.036(3) -0.003(2) 0.009(2) 0.004(2)
C11 0.023(3) 0.023(3) 0.038(3) -0.005(2) 0.013(2) 0.003(2)
C12 0.015(3) 0.024(3) 0.029(3) -0.001(2) 0.004(2) 0.001(2)
C13 0.029(3) 0.019(2) 0.025(3) -0.001(2) 0.005(2) -0.005(2)
C14 0.036(3) 0.028(3) 0.024(3) 0.005(2) 0.003(2) -0.003(2)
C15 0.043(4) 0.036(3) 0.026(3) 0.000(2) 0.015(3) -0.005(3)
C16 0.036(3) 0.030(3) 0.033(3) -0.002(2) 0.018(3) 0.001(2)
C17 0.026(3) 0.018(2) 0.026(3) -0.001(2) 0.009(2) -0.005(2)
C18 0.021(3) 0.017(2) 0.027(3) -0.001(2) 0.005(2) -0.007(2)
C19 0.043(4) 0.058(4) 0.049(4) 0.020(3) 0.012(3) 0.026(3)
C20 0.020(3) 0.019(2) 0.032(3) -0.006(2) 0.010(2) -0.001(2)
C21 0.018(3) 0.017(2) 0.024(3) 0.001(2) 0.003(2) 0.0025(19)
C22 0.019(3) 0.027(3) 0.029(3) -0.005(2) 0.006(2) -0.001(2)
C23 0.016(3) 0.024(3) 0.024(3) 0.001(2) 0.002(2) 0.000(2)
C24 0.016(3) 0.022(2) 0.024(3) -0.002(2) 0.003(2) -0.0008(19)
C25 0.041(3) 0.014(2) 0.030(3) -0.001(2) 0.019(3) 0.000(2)
C26 0.042(3) 0.024(3) 0.026(3) -0.003(2) 0.016(3) -0.001(2)
C27 0.057(4) 0.036(3) 0.029(3) 0.003(3) 0.014(3) -0.003(3)
C28 0.057(4) 0.048(4) 0.037(4) 0.007(3) 0.024(3) -0.011(3)
C29 0.042(4) 0.036(3) 0.044(4) 0.007(3) 0.022(3) -0.001(3)
C30 0.036(3) 0.018(2) 0.032(3) 0.004(2) 0.014(3) 0.003(2)
C31 0.029(3) 0.046(4) 0.056(4) 0.009(3) 0.020(3) -0.006(3)
C32 0.038(3) 0.027(3) 0.020(3) -0.001(2) 0.005(2) 0.002(2)
C33 0.021(3) 0.025(3) 0.025(3) 0.003(2) 0.001(2) 0.000(2)
C34 0.033(3) 0.032(3) 0.029(3) 0.001(2) -0.002(2) 0.001(2)
C35 0.021(3) 0.025(3) 0.028(3) 0.002(2) 0.005(2) 0.003(2)
C36 0.030(3) 0.036(3) 0.019(3) -0.002(2) -0.001(2) -0.008(2)
C37 0.026(3) 0.016(2) 0.036(3) 0.003(2) 0.015(2) -0.001(2)
C38 0.029(3) 0.021(3) 0.028(3) -0.002(2) 0.012(2) -0.004(2)
C39 0.041(3) 0.021(3) 0.029(3) -0.002(2) 0.014(3) -0.004(2)
C40 0.051(4) 0.021(3) 0.044(3) -0.008(2) 0.026(3) -0.007(3)
C41 0.041(4) 0.019(3) 0.058(4) 0.002(3) 0.027(3) 0.004(2)
C42 0.034(3) 0.016(2) 0.039(3) 0.005(2) 0.018(3) 0.000(2)
C43 0.038(4) 0.029(3) 0.076(5) 0.011(3) 0.013(3) 0.008(3)
C44 0.025(3) 0.021(3) 0.023(3) 0.001(2) 0.005(2) -0.004(2)
C45 0.017(3) 0.018(2) 0.025(3) 0.003(2) 0.005(2) -0.0012(19)
C46 0.019(3) 0.028(3) 0.030(3) 0.005(2) 0.006(2) -0.004(2)
C47 0.016(3) 0.021(2) 0.025(3) -0.002(2) 0.004(2) 0.0008(19)
C48 0.015(3) 0.024(3) 0.031(3) 0.004(2) 0.008(2) -0.001(2)
C49 0.025(3) 0.035(3) 0.021(3) -0.004(2) 0.011(2) -0.007(2)
C50 0.026(3) 0.036(3) 0.034(3) -0.010(2) 0.013(2) -0.003(2)
C51 0.023(3) 0.059(4) 0.047(4) -0.014(3) 0.022(3) -0.010(3)
C52 0.038(4) 0.039(3) 0.051(4) -0.006(3) 0.025(3) -0.013(3)
C53 0.037(3) 0.029(3) 0.039(3) -0.003(2) 0.022(3) -0.007(2)
C54 0.027(3) 0.029(3) 0.021(3) -0.006(2) 0.009(2) -0.005(2)
C55 0.027(3) 0.065(4) 0.063(4) -0.008(3) 0.019(3) 0.013(3)
C56 0.028(3) 0.024(3) 0.025(3) 0.001(2) 0.010(2) -0.002(2)
C57 0.017(3) 0.023(2) 0.022(3) 0.002(2) 0.005(2) 0.0030(19)
C58 0.021(3) 0.033(3) 0.028(3) 0.004(2) 0.006(2) 0.000(2)
C59 0.021(3) 0.021(3) 0.031(3) 0.000(2) 0.007(2) -0.001(2)
C60 0.016(3) 0.023(2) 0.021(3) 0.003(2) 0.003(2) 0.0026(19)
C61 0.029(3) 0.028(3) 0.025(3) -0.006(2) 0.008(2) 0.000(2)
C62 0.019(3) 0.041(3) 0.036(3) -0.012(3) 0.002(2) -0.006(2)
C63 0.027(3) 0.027(3) 0.043(3) -0.007(2) 0.012(3) -0.007(2)
C64 0.037(3) 0.024(3) 0.033(3) -0.009(2) 0.015(3) -0.009(2)
C65 0.023(3) 0.022(3) 0.029(3) -0.005(2) 0.010(2) -0.002(2)
C66 0.021(3) 0.026(3) 0.025(3) -0.006(2) 0.011(2) -0.001(2)
C67 0.051(5) 0.073(5) 0.035(4) 0.012(3) -0.014(3) -0.022(4)
C68 0.026(3) 0.021(2) 0.026(3) 0.004(2) 0.011(2) 0.003(2)
C69 0.025(3) 0.021(2) 0.019(3) -0.003(2) 0.002(2) 0.002(2)
C70 0.027(3) 0.022(3) 0.028(3) 0.001(2) 0.005(2) 0.003(2)
C71 0.016(3) 0.022(2) 0.025(3) -0.002(2) 0.003(2) 0.0003(19)
C72 0.027(3) 0.024(3) 0.035(3) -0.002(2) 0.009(2) 0.001(2)
C73 0.054(5) 0.072(5) 0.072(5) -0.010(4) 0.018(4) -0.015(4)
C74 0.056(4) 0.054(4) 0.031(3) 0.003(3) 0.008(3) 0.000(3)
C75 0.095(8) 0.119(9) 0.108(8) -0.018(7) 0.030(7) 0.013(6)
Co1 0.0192(4) 0.0158(3) 0.0203(3) -0.0002(3) 0.0052(3) -0.0003(3)
Co2 0.0155(3) 0.0144(3) 0.0201(3) -0.0021(2) 0.0045(3) -0.0007(2)
Co3 0.0178(3) 0.0184(3) 0.0201(3) -0.0016(3) 0.0053(3) -0.0005(3)
Co4 0.0171(3) 0.0196(3) 0.0201(3) -0.0021(3) 0.0054(3) -0.0019(3)
Gd1 0.01800(13) 0.01554(12) 0.02073(13) -0.00200(9) 0.00602(10) -0.00155(9)
N1 0.020(2) 0.022(2) 0.017(2) 0.0008(16) 0.0055(17) -0.0001(17)
N2 0.019(2) 0.019(2) 0.022(2) -0.0038(17) 0.0067(17) -0.0018(16)
N3 0.018(2) 0.0144(19) 0.023(2) -0.0028(16) 0.0052(17) 0.0014(15)
N4 0.018(2) 0.0158(19) 0.024(2) -0.0007(17) 0.0060(17) 0.0012(16)
N5 0.018(2) 0.020(2) 0.023(2) 0.0014(17) 0.0063(18) -0.0027(16)
N6 0.028(2) 0.016(2) 0.023(2) -0.0017(17) 0.0053(19) 0.0004(17)
O1 0.021(2) 0.033(2) 0.045(2) -0.0116(17) 0.0116(17) -0.0104(16)
O2 0.0190(19) 0.0191(17) 0.0273(19) -0.0066(14) 0.0076(15) -0.0056(13)
O3 0.048(3) 0.036(2) 0.049(3) 0.0091(19) 0.029(2) 0.0186(19)
O4 0.0134(17) 0.0165(16) 0.0229(17) -0.0008(13) 0.0030(14) 0.0026(13)
O5 0.038(2) 0.0203(17) 0.036(2) 0.0004(15) 0.0227(18) 0.0011(15)
O6 0.034(2) 0.030(2) 0.033(2) 0.0079(16) 0.0092(17) 0.0085(16)
O7 0.027(2) 0.0196(17) 0.0236(19) 0.0021(14) 0.0100(16) 0.0028(14)
O8 0.027(2) 0.030(2) 0.084(3) -0.012(2) 0.021(2) -0.0066(17)
O9 0.0167(18) 0.0205(16) 0.0250(18) -0.0041(14) 0.0063(14) -0.0027(13)
O10 0.0133(17) 0.0201(16) 0.0214(17) -0.0012(13) 0.0029(14) -0.0005(13)
O11 0.044(3) 0.042(2) 0.031(2) 0.0027(18) -0.0046(19) -0.0121(19)
O12 0.027(2) 0.0243(18) 0.0200(18) -0.0019(14) 0.0044(15) -0.0057(15)
O13 0.047(3) 0.035(2) 0.063(3) -0.001(2) 0.017(2) 0.006(2)
O15 0.0181(18) 0.0199(17) 0.0232(18) -0.0021(14) 0.0041(14) 0.0005(13)
O14 0.029(2) 0.0207(17) 0.0259(19) 0.0015(14) 0.0149(16) 0.0032(14)
O16 0.026(2) 0.044(2) 0.050(2) -0.0029(19) 0.0172(19) 0.0068(17)
O17 0.025(2) 0.0257(18) 0.0268(19) -0.0042(14) 0.0129(16) -0.0035(15)
O18 0.031(2) 0.053(3) 0.042(3) 0.002(2) 0.0075(19) 0.0048(19)
O19 0.025(2) 0.0170(17) 0.0235(18) -0.0029(14) 0.0025(15) -0.0007(14)
O20 0.0173(18) 0.0209(17) 0.0205(17) 0.0018(13) 0.0048(14) 0.0022(13)
O21 0.033(2) 0.0223(19) 0.049(2) 0.0029(17) 0.0059(19) 0.0070(16)
O22 0.028(2) 0.0168(17) 0.0252(19) -0.0011(14) 0.0052(15) 0.0022(14)
O23 0.0153(17) 0.0217(17) 0.0229(18) -0.0026(14) 0.0059(14) -0.0039(13)
O24 0.0200(18) 0.0166(16) 0.0249(18) -0.0022(13) 0.0086(15) 0.0000(13)
O25 0.028(2) 0.050(2) 0.039(2) 0.013(2) 0.0020(18) -0.0201(19)
O26 0.030(2) 0.033(2) 0.037(2) 0.0093(17) 0.0135(18) -0.0025(16)
O27 0.025(2) 0.0236(18) 0.0264(19) 0.0028(15) 0.0097(15) -0.0034(14)
O28 0.055(3) 0.036(2) 0.055(3) 0.005(2) -0.008(2) 0.004(2)
O29 0.0190(18) 0.0199(17) 0.0206(17) -0.0002(13) 0.0055(14) 0.0002(13)
O30 0.043(2) 0.0189(18) 0.0239(19) -0.0022(14) 0.0054(17) -0.0029(16)
O31 0.057(4) 0.190(8) 0.086(5) -0.020(5) 0.018(4) -0.035(4)
O32 0.044(3) 0.039(2) 0.031(2) 0.0089(18) 0.0098(19) 0.0051(18)
O33 0.101(6) 0.086(4) 0.090(4) -0.010(4) 0.037(4) 0.016(4)
O34 0.127(7) 0.204(9) 0.161(7) -0.111(7) 0.080(6) -0.077(6)
O35 0.070(4) 0.068(3) 0.056(3) -0.014(2) 0.018(3) 0.006(3)
O36 0.111(5) 0.065(3) 0.060(3) -0.001(3) 0.009(3) -0.023(3)
O37 0.060(3) 0.042(2) 0.047(3) -0.002(2) 0.019(2) -0.004(2)
O38 0.155(7) 0.104(5) 0.107(5) 0.002(4) 0.008(5) 0.060(5)
O39 0.148(9) 0.142(8) 0.258(11) -0.005(8) 0.086(8) 0.006(6)
O40 0.079(4) 0.036(2) 0.066(3) 0.010(2) 0.052(3) 0.007(2)

loop_
_atom_type_symbol
_atom_type_description
_atom_type_scat_dispersion_real
_atom_type_scat_dispersion_imag
_atom_type_scat_source
C C 0.0033 0.0016 'International Tables Vol C Tables 4.2.6.8 and 6.1.1.4'
H H 0.0000 0.0000 'International Tables Vol C Tables 4.2.6.8 and 6.1.1.4'
O O 0.0106 0.0060 'International Tables Vol C Tables 4.2.6.8 and 6.1.1.4'
N N 0.0061 0.0033 'International Tables Vol C Tables 4.2.6.8 and 6.1.1.4'
Co Co 0.3494 0.9721 'International Tables Vol C Tables 4.2.6.8 and 6.1.1.4'
Gd Gd -0.1653 3.9035 'International Tables Vol C Tables 4.2.6.8 and 6.1.1.4'

loop_
_geom_angle_atom_site_label_1
_geom_angle_atom_site_label_2
_geom_angle_atom_site_label_3
_geom_angle
O2 C1 C2 125.6(4)
O2 C1 C6 117.1(4)
C2 C1 C6 117.3(4)
C1 C2 C3 120.0(5)
C1 C2 C8 121.7(4)
C3 C2 C8 118.1(4)
C4 C3 C2 121.0(5)
C4 C3 H3 119.5
C2 C3 H3 119.5
C3 C4 C5 120.1(5)
C3 C4 H4 120.0
C5 C4 H4 120.0
C6 C5 C4 120.3(5)
C6 C5 H5 119.9
C4 C5 H5 119.9
O1 C6 C5 125.6(5)
O1 C6 C1 113.1(4)
C5 C6 C1 121.3(5)
O1 C7 H7A 109.5
O1 C7 H7B 109.5
H7A C7 H7B 109.5
O1 C7 H7C 109.5
H7A C7 H7C 109.5
H7B C7 H7C 109.5
N4 C8 C2 125.6(4)
N4 C8 H8 117.2
C2 C8 H8 117.2
N4 C9 C11 110.3(4)
N4 C9 C10 110.4(4)
C11 C9 C10 109.5(4)
N4 C9 C12 106.2(4)
C11 C9 C12 110.3(4)
C10 C9 C12 110.1(4)
O3 C10 C9 114.3(4)
O3 C10 H10A 108.7
C9 C10 H10A 108.7
O3 C10 H10B 108.7
C9 C10 H10B 108.7
H10A C10 H10B 107.6
O5 C11 C9 109.8(4)
O5 C11 H11A 109.7
C9 C11 H11A 109.7
O5 C11 H11B 109.7
C9 C11 H11B 109.7
H11A C11 H11B 108.2
O4 C12 C9 111.0(4)
O4 C12 H12A 109.4
C9 C12 H12A 109.4
O4 C12 H12B 109.4
C9 C12 H12B 109.4
H12A C12 H12B 108.0
O6 C13 C14 125.4(5)
O6 C13 C18 113.9(4)
C14 C13 C18 120.7(5)
C13 C14 C15 120.4(5)
C13 C14 H14 119.8
C15 C14 H14 119.8
C16 C15 C14 119.9(5)
C16 C15 H15 120.1
C14 C15 H15 120.1
C15 C16 C17 120.9(5)
C15 C16 H16 119.5
C17 C16 H16 119.5
C18 C17 C16 120.2(5)
C18 C17 C20 121.8(4)
C16 C17 C20 118.0(5)
O7 C18 C17 125.6(4)
O7 C18 C13 116.6(4)
C17 C18 C13 117.8(4)
O6 C19 H19A 109.5
O6 C19 H19B 109.5
H19A C19 H19B 109.5
O6 C19 H19C 109.5
H19A C19 H19C 109.5
H19B C19 H19C 109.5
N3 C20 C17 126.1(5)
N3 C20 H20 116.9
C17 C20 H20 116.9
N3 C21 C24 107.6(4)
N3 C21 C23 106.2(4)
C24 C21 C23 112.5(4)
N3 C21 C22 112.0(4)
C24 C21 C22 109.2(4)
C23 C21 C22 109.3(4)
O8 C22 C21 115.4(4)
O8 C22 H22A 108.4
C21 C22 H22A 108.4
O8 C22 H22B 108.4
C21 C22 H22B 108.4
H22A C22 H22B 107.5
O10 C23 C21 111.1(4)
O10 C23 H23A 109.4
C21 C23 H23A 109.4
O10 C23 H23B 109.4
C21 C23 H23B 109.4
H23A C23 H23B 108.0
O9 C24 C21 112.1(4)
O9 C24 H24A 109.2
C21 C24 H24A 109.2
O9 C24 H24B 109.2
C21 C24 H24B 109.2
H24A C24 H24B 107.9
O27 C25 C26 125.3(5)
O27 C25 C30 116.7(5)
C26 C25 C30 118.0(5)
C25 C26 C27 119.5(5)
C25 C26 C32 123.1(5)
C27 C26 C32 117.2(5)
C28 C27 C26 121.2(6)
C28 C27 H27 119.4
C26 C27 H27 119.4
C27 C28 C29 120.0(5)
C27 C28 H28 120.0
C29 C28 H28 120.0
C30 C29 C28 120.6(5)
C30 C29 H29 119.7
C28 C29 H29 119.7
O26 C30 C29 124.9(5)
O26 C30 C25 114.5(4)
C29 C30 C25 120.6(5)
O26 C31 H31A 109.5
O26 C31 H31B 109.5
H31A C31 H31B 109.5
O26 C31 H31C 109.5
H31A C31 H31C 109.5
H31B C31 H31C 109.5
N6 C32 C26 126.2(5)
N6 C32 H32 116.9
C26 C32 H32 116.9
N6 C33 C36 110.3(4)
N6 C33 C34 112.7(4)
C36 C33 C34 108.2(4)
N6 C33 C35 105.7(4)
C36 C33 C35 112.0(4)
C34 C33 C35 108.0(4)
O28 C34 C33 115.0(4)
O28 C34 H34A 108.5
C33 C34 H34A 108.5
O28 C34 H34B 108.5
C33 C34 H34B 108.5
H34A C34 H34B 107.5
O29 C35 C33 110.9(4)
O29 C35 H35A 109.5
C33 C35 H35A 109.5
O29 C35 H35B 109.5
C33 C35 H35B 109.5
H35A C35 H35B 108.1
O30 C36 C33 110.2(4)
O30 C36 H36A 109.6
C33 C36 H36A 109.6
O30 C36 H36B 109.6
C33 C36 H36B 109.6
H36A C36 H36B 108.1
O22 C37 C38 125.3(4)
O22 C37 C42 117.3(5)
C38 C37 C42 117.4(5)
C39 C38 C37 120.4(5)
C39 C38 C44 117.6(5)
C37 C38 C44 122.0(4)
C40 C39 C38 121.6(5)
C40 C39 H39 119.2
C38 C39 H39 119.2
C39 C40 C41 118.9(5)
C39 C40 H40 120.5
C41 C40 H40 120.5
C42 C41 C40 120.4(5)
C42 C41 H41 119.8
C40 C41 H41 119.8
O21 C42 C41 125.2(5)
O21 C42 C37 113.5(4)
C41 C42 C37 121.2(5)
O21 C43 H43A 109.5
O21 C43 H43B 109.5
H43A C43 H43B 109.5
O21 C43 H43C 109.5
H43A C43 H43C 109.5
H43B C43 H43C 109.5
N5 C44 C38 125.9(5)
N5 C44 H44 117.0
C38 C44 H44 117.0
N5 C45 C46 112.2(4)
N5 C45 C48 105.6(4)
C46 C45 C48 109.0(4)
N5 C45 C47 107.9(4)
C46 C45 C47 110.8(4)
C48 C45 C47 111.2(4)
O25 C46 C45 114.8(4)
O25 C46 H46A 108.6
C45 C46 H46A 108.6
O25 C46 H46B 108.6
C45 C46 H46B 108.6
H46A C46 H46B 107.6
O23 C47 C45 112.5(4)
O23 C47 H47A 109.1
C45 C47 H47A 109.1
O23 C47 H47B 109.1
C45 C47 H47B 109.1
H47A C47 H47B 107.8
O24 C48 C45 111.5(4)
O24 C48 H48A 109.3
C45 C48 H48A 109.3
O24 C48 H48B 109.3
C45 C48 H48B 109.3
H48A C48 H48B 108.0
O17 C49 C54 125.0(5)
O17 C49 C50 117.4(5)
C54 C49 C50 117.6(5)
O16 C50 C51 125.9(5)
O16 C50 C49 113.9(4)
C51 C50 C49 120.2(5)
C50 C51 C52 121.0(5)
C50 C51 H51 119.5
C52 C51 H51 119.5
C53 C52 C51 120.1(5)
C53 C52 H52 119.9
C51 C52 H52 119.9
C52 C53 C54 120.3(5)
C52 C53 H53 119.8
C54 C53 H53 119.8
C49 C54 C53 120.7(5)
C49 C54 C56 122.3(4)
C53 C54 C56 117.0(5)
O16 C55 H55A 109.5
O16 C55 H55B 109.5
H55A C55 H55B 109.5
O16 C55 H55C 109.5
H55A C55 H55C 109.5
H55B C55 H55C 109.5
N1 C56 C54 125.7(5)
N1 C56 H56 117.1
C54 C56 H56 117.1
N1 C57 C59 110.4(4)
N1 C57 C58 109.7(4)
C59 C57 C58 110.6(4)
N1 C57 C60 105.4(4)
C59 C57 C60 111.0(4)
C58 C57 C60 109.5(4)
O18 C58 C57 111.1(4)
O18 C58 H58A 109.4
C57 C58 H58A 109.4
O18 C58 H58B 109.4
C57 C58 H58B 109.4
H58A C58 H58B 108.0
O19 C59 C57 110.2(4)
O19 C59 H59A 109.6
C57 C59 H59A 109.6
O19 C59 H59B 109.6
C57 C59 H59B 109.6
H59A C59 H59B 108.1
O20 C60 C57 110.5(4)
O20 C60 H60A 109.6
C57 C60 H60A 109.6
O20 C60 H60B 109.6
C57 C60 H60B 109.6
H60A C60 H60B 108.1
C62 C61 O11 125.4(5)
C62 C61 C66 121.7(5)
O11 C61 C66 112.9(4)
C61 C62 C63 120.1(5)
C61 C62 H62 120.0
C63 C62 H62 120.0
C64 C63 C62 119.9(5)
C64 C63 H63 120.0
C62 C63 H63 120.0
C63 C64 C65 121.4(5)
C63 C64 H64 119.3
C65 C64 H64 119.3
C64 C65 C66 119.6(5)
C64 C65 C68 118.0(5)
C66 C65 C68 122.3(4)
O12 C66 C65 125.3(4)
O12 C66 C61 117.7(4)
C65 C66 C61 117.0(4)
O11 C67 H67A 109.5
O11 C67 H67B 109.5
H67A C67 H67B 109.5
O11 C67 H67C 109.5
H67A C67 H67C 109.5
H67B C67 H67C 109.5
N2 C68 C65 125.0(4)
N2 C68 H68 117.5
C65 C68 H68 117.5
N2 C69 C70 111.0(4)
N2 C69 C72 112.1(4)
C70 C69 C72 110.4(4)
N2 C69 C71 104.6(4)
C70 C69 C71 111.4(4)
C72 C69 C71 107.3(4)
O14 C70 C69 110.8(4)
O14 C70 H70A 109.5
C69 C70 H70A 109.5
O14 C70 H70B 109.5
C69 C70 H70B 109.5
H70A C70 H70B 108.1
O15 C71 C69 110.7(4)
O15 C71 H71A 109.5
C69 C71 H71A 109.5
O15 C71 H71B 109.5
C69 C71 H71B 109.5
H71A C71 H71B 108.1
O13 C72 C69 113.7(4)
O13 C72 H72A 108.8
C69 C72 H72A 108.8
O13 C72 H72B 108.8
C69 C72 H72B 108.8
H72A C72 H72B 107.7
O31 C73 H73A 109.5
O31 C73 H73B 109.5
H73A C73 H73B 109.5
O31 C73 H73C 109.5
H73A C73 H73C 109.5
H73B C73 H73C 109.5
O32 C74 H74A 109.5
O32 C74 H74B 109.5
H74A C74 H74B 109.5
O32 C74 H74C 109.5
H74A C74 H74C 109.5
H74B C74 H74C 109.5
O33 C75 H75A 109.5
O33 C75 H75B 109.5
H75A C75 H75B 109.5
O33 C75 H75C 109.5
H75A C75 H75C 109.5
H75B C75 H75C 109.5
O22 Co1 N5 95.85(15)
O22 Co1 O27 93.37(14)
N5 Co1 O27 83.73(16)
O22 Co1 N6 83.30(15)
N5 Co1 N6 179.13(16)
O27 Co1 N6 96.17(16)
O22 Co1 O29 90.57(14)
N5 Co1 O29 95.18(15)
O27 Co1 O29 176.00(14)
N6 Co1 O29 84.97(16)
O22 Co1 O24 175.04(15)
N5 Co1 O24 84.99(15)
O27 Co1 O24 91.58(14)
N6 Co1 O24 95.87(15)
O29 Co1 O24 84.48(13)
O22 Co1 Gd1 132.75(11)
N5 Co1 Gd1 87.79(11)
O27 Co1 Gd1 133.77(10)
N6 Co1 Gd1 92.90(12)
O29 Co1 Gd1 42.26(9)
O24 Co1 Gd1 42.33(9)
O2 Co2 N4 95.36(15)
O2 Co2 O7 92.83(14)
N4 Co2 O7 87.12(15)
O2 Co2 N3 83.52(15)
N4 Co2 N3 177.23(17)
O7 Co2 N3 95.46(15)
O2 Co2 O10 92.39(14)
N4 Co2 O10 91.88(15)
O7 Co2 O10 174.76(14)
N3 Co2 O10 85.64(15)
O2 Co2 O4 178.36(14)
N4 Co2 O4 84.87(15)
O7 Co2 O4 88.81(14)
N3 Co2 O4 96.18(15)
O10 Co2 O4 85.98(13)
O2 Co2 Gd1 136.06(10)
N4 Co2 Gd1 90.39(11)
O7 Co2 Gd1 131.01(10)
N3 Co2 Gd1 88.68(11)
O10 Co2 Gd1 43.82(9)
O4 Co2 Gd1 42.30(9)
O20 Co3 O15 78.83(12)
O20 Co3 O9 175.49(13)
O15 Co3 O9 96.90(13)
O20 Co3 O23 100.15(12)
O15 Co3 O23 178.97(13)
O9 Co3 O23 84.12(12)
O20 Co3 O14 92.35(12)
O15 Co3 O14 89.55(12)
O9 Co3 O14 89.05(13)
O23 Co3 O14 90.58(12)
O20 Co3 O19 89.21(12)
O15 Co3 O19 92.58(13)
O9 Co3 O19 89.53(12)
O23 Co3 O19 87.31(12)
O14 Co3 O19 177.57(12)
O20 Co3 Co4 39.58(9)
O15 Co3 Co4 39.25(9)
O9 Co3 Co4 136.12(9)
O23 Co3 Co4 139.73(9)
O14 Co3 Co4 91.44(9)
O19 Co3 Co4 90.96(9)
O20 Co3 Gd1 142.33(9)
O15 Co3 Gd1 138.82(9)
O9 Co3 Gd1 41.92(9)
O23 Co3 Gd1 42.20(9)
O14 Co3 Gd1 89.65(9)
O19 Co3 Gd1 87.97(9)
Co4 Co3 Gd1 177.75(3)
O15 Co4 O20 87.42(14)
O15 Co4 O12 179.36(15)
O20 Co4 O12 92.95(14)
O15 Co4 N2 85.23(15)
O20 Co4 N2 88.59(15)
O12 Co4 N2 94.26(15)
O15 Co4 O17 90.60(14)
O20 Co4 O17 177.84(14)
O12 Co4 O17 89.04(14)
N2 Co4 O17 92.11(15)
O15 Co4 N1 89.85(15)
O20 Co4 N1 84.30(15)
O12 Co4 N1 90.70(15)
N2 Co4 N1 171.53(16)
O17 Co4 N1 94.83(15)
O15 Co4 Co3 43.71(10)
O20 Co4 Co3 43.71(9)
O12 Co4 Co3 136.66(11)
N2 Co4 Co3 85.97(11)
O17 Co4 Co3 134.30(10)
N1 Co4 Co3 85.71(11)
O9 Gd1 O23 77.36(11)
O9 Gd1 O4 80.92(11)
O23 Gd1 O4 77.16(10)
O9 Gd1 O24 134.93(10)
O23 Gd1 O24 78.42(11)
O4 Gd1 O24 129.02(10)
O9 Gd1 O29 75.39(11)
O23 Gd1 O29 80.71(11)
O4 Gd1 O29 150.52(10)
O24 Gd1 O29 63.55(10)
O9 Gd1 O30 109.62(12)
O23 Gd1 O30 150.12(11)
O4 Gd1 O30 132.04(10)
O24 Gd1 O30 76.73(11)
O29 Gd1 O30 73.52(11)
O9 Gd1 O5 151.07(11)
O23 Gd1 O5 108.91(12)
O4 Gd1 O5 73.41(10)
O24 Gd1 O5 73.34(10)
O29 Gd1 O5 133.00(10)
O30 Gd1 O5 79.42(12)
O9 Gd1 O10 77.35(11)
O23 Gd1 O10 136.63(10)
O4 Gd1 O10 64.47(10)
O24 Gd1 O10 142.00(10)
O29 Gd1 O10 125.20(10)
O30 Gd1 O10 72.37(11)
O5 Gd1 O10 79.66(11)
O9 Gd1 Co3 38.55(8)
O23 Gd1 Co3 38.81(8)
O4 Gd1 Co3 76.00(7)
O24 Gd1 Co3 108.94(7)
O29 Gd1 Co3 74.54(7)
O30 Gd1 Co3 140.24(8)
O5 Gd1 Co3 140.34(8)
O10 Gd1 Co3 108.93(7)
O9 Gd1 Co2 75.33(8)
O23 Gd1 Co2 106.63(8)
O4 Gd1 Co2 32.21(7)
O24 Gd1 Co2 148.65(7)
O29 Gd1 Co2 147.28(8)
O30 Gd1 Co2 103.23(8)
O5 Gd1 Co2 75.84(8)
O10 Gd1 Co2 32.35(7)
Co3 Gd1 Co2 91.225(16)
O9 Gd1 Co1 104.81(8)
O23 Gd1 Co1 76.10(8)
O4 Gd1 Co1 150.57(7)
O24 Gd1 Co1 31.96(7)
O29 Gd1 Co1 31.67(7)
O30 Gd1 Co1 74.03(8)
O5 Gd1 Co1 104.10(8)
O10 Gd1 Co1 144.83(7)
Co3 Gd1 Co1 90.544(16)
Co2 Gd1 Co1 177.172(17)
C56 N1 C57 120.8(4)
C56 N1 Co4 124.4(4)
C57 N1 Co4 114.6(3)
C68 N2 C69 121.2(4)
C68 N2 Co4 123.4(3)
C69 N2 Co4 114.3(3)
C20 N3 C21 120.2(4)
C20 N3 Co2 125.5(3)
C21 N3 Co2 113.9(3)
C8 N4 C9 119.8(4)
C8 N4 Co2 125.2(3)
C9 N4 Co2 114.9(3)
C44 N5 C45 119.5(4)
C44 N5 Co1 125.0(3)
C45 N5 Co1 115.2(3)
C32 N6 C33 119.9(4)
C32 N6 Co1 123.9(4)
C33 N6 Co1 114.9(3)
C6 O1 C7 117.4(4)
C1 O2 Co2 124.7(3)
C10 O3 H3A 109.5
C12 O4 Co2 108.3(3)
C12 O4 Gd1 118.7(3)
Co2 O4 Gd1 105.49(13)
C11 O5 Gd1 140.9(3)
C11 O5 H5A 109.6
Gd1 O5 H5A 109.6
C13 O6 C19 116.9(4)
C18 O7 Co2 124.8(3)
C22 O8 H8A 109.5
C24 O9 Co3 119.0(3)
C24 O9 Gd1 139.7(3)
Co3 O9 Gd1 99.53(13)
C23 O10 Co2 108.1(3)
C23 O10 Gd1 114.8(3)
Co2 O10 Gd1 103.83(13)
C61 O11 C67 117.7(4)
C66 O12 Co4 122.5(3)
C72 O13 H13 109.5
C71 O15 Co4 107.7(3)
C71 O15 Co3 117.8(3)
Co4 O15 Co3 97.04(14)
C70 O14 Co3 131.3(3)
C70 O14 H14A 114.3
Co3 O14 H14A 114.3
C50 O16 C55 116.5(5)
C49 O17 Co4 122.5(3)
C58 O18 H18 109.5
C59 O19 Co3 130.9(3)
C59 O19 H19 114.6
Co3 O19 H19 114.6
C60 O20 Co4 108.8(3)
C60 O20 Co3 117.8(3)
Co4 O20 Co3 96.71(14)
C42 O21 C43 117.1(4)
C37 O22 Co1 124.9(3)
C47 O23 Co3 120.0(3)
C47 O23 Gd1 138.6(3)
Co3 O23 Gd1 98.99(13)
C48 O24 Co1 108.4(3)
C48 O24 Gd1 113.2(3)
Co1 O24 Gd1 105.71(13)
C46 O25 H25 109.5
C30 O26 C31 117.4(4)
C25 O27 Co1 124.2(3)
C34 O28 H28A 109.5
C35 O29 Co1 110.0(3)
C35 O29 Gd1 117.0(3)
Co1 O29 Gd1 106.07(13)
C36 O30 Gd1 140.4(3)
C36 O30 H30 109.8
Gd1 O30 H30 109.8
C73 O31 H31X 109.5
C74 O32 H32X 109.5
C75 O33 H33 109.5

loop_
_geom_bond_atom_site_label_1
_geom_bond_atom_site_label_2
_geom_bond_distance
C1 O2 1.303(5)
C1 C2 1.409(7)
C1 C6 1.422(7)
C2 C3 1.414(7)
C2 C8 1.441(7)
C3 C4 1.362(7)
C3 H3 0.9300
C4 C5 1.393(8)
C4 H4 0.9300
C5 C6 1.380(7)
C5 H5 0.9300
C6 O1 1.368(6)
C7 O1 1.417(6)
C7 H7A 0.9600
C7 H7B 0.9600
C7 H7C 0.9600
C8 N4 1.282(6)
C8 H8 0.9300
C9 N4 1.486(6)
C9 C11 1.511(7)
C9 C10 1.524(6)
C9 C12 1.539(6)
C10 O3 1.419(6)
C10 H10A 0.9700
C10 H10B 0.9700
C11 O5 1.432(6)
C11 H11A 0.9700
C11 H11B 0.9700
C12 O4 1.422(5)
C12 H12A 0.9700
C12 H12B 0.9700
C13 O6 1.355(6)
C13 C14 1.375(7)
C13 C18 1.424(7)
C14 C15 1.400(8)
C14 H14 0.9300
C15 C16 1.363(7)
C15 H15 0.9300
C16 C17 1.405(7)
C16 H16 0.9300
C17 C18 1.403(7)
C17 C20 1.440(7)
C18 O7 1.316(6)
C19 O6 1.431(6)
C19 H19A 0.9600
C19 H19B 0.9600
C19 H19C 0.9600
C20 N3 1.269(6)
C20 H20 0.9300
C21 N3 1.488(6)
C21 C24 1.519(6)
C21 C23 1.530(7)
C21 C22 1.537(7)
C22 O8 1.418(6)
C22 H22A 0.9700
C22 H22B 0.9700
C23 O10 1.418(5)
C23 H23A 0.9700
C23 H23B 0.9700
C24 O9 1.404(5)
C24 H24A 0.9700
C24 H24B 0.9700
C25 O27 1.313(6)
C25 C26 1.406(7)
C25 C30 1.433(7)
C26 C27 1.418(7)
C26 C32 1.424(8)
C27 C28 1.354(8)
C27 H27 0.9300
C28 C29 1.403(8)
C28 H28 0.9300
C29 C30 1.369(7)
C29 H29 0.9300
C30 O26 1.362(6)
C31 O26 1.419(6)
C31 H31A 0.9600
C31 H31B 0.9600
C31 H31C 0.9600
C32 N6 1.294(6)
C32 H32 0.9300
C33 N6 1.481(6)
C33 C36 1.514(7)
C33 C34 1.530(7)
C33 C35 1.543(7)
C34 O28 1.412(6)
C34 H34A 0.9700
C34 H34B 0.9700
C35 O29 1.408(6)
C35 H35A 0.9700
C35 H35B 0.9700
C36 O30 1.432(6)
C36 H36A 0.9700
C36 H36B 0.9700
C37 O22 1.309(6)
C37 C38 1.411(7)
C37 C42 1.416(7)
C38 C39 1.399(7)
C38 C44 1.431(7)
C39 C40 1.358(7)
C39 H39 0.9300
C40 C41 1.418(8)
C40 H40 0.9300
C41 C42 1.373(7)
C41 H41 0.9300
C42 O21 1.363(6)
C43 O21 1.427(6)
C43 H43A 0.9600
C43 H43B 0.9600
C43 H43C 0.9600
C44 N5 1.289(6)
C44 H44 0.9300
C45 N5 1.485(6)
C45 C46 1.518(6)
C45 C48 1.531(7)
C45 C47 1.540(6)
C46 O25 1.413(6)
C46 H46A 0.9700
C46 H46B 0.9700
C47 O23 1.397(5)
C47 H47A 0.9700
C47 H47B 0.9700
C48 O24 1.419(5)
C48 H48A 0.9700
C48 H48B 0.9700
C49 O17 1.320(6)
C49 C54 1.408(7)
C49 C50 1.432(7)
C50 O16 1.358(6)
C50 C51 1.384(8)
C51 C52 1.392(8)
C51 H51 0.9300
C52 C53 1.370(8)
C52 H52 0.9300
C53 C54 1.410(7)
C53 H53 0.9300
C54 C56 1.447(7)
C55 O16 1.424(6)
C55 H55A 0.9600
C55 H55B 0.9600
C55 H55C 0.9600
C56 N1 1.277(6)
C56 H56 0.9300
C57 N1 1.485(6)
C57 C59 1.516(6)
C57 C58 1.536(7)
C57 C60 1.536(6)
C58 O18 1.421(6)
C58 H58A 0.9700
C58 H58B 0.9700
C59 O19 1.429(6)
C59 H59A 0.9700
C59 H59B 0.9700
C60 O20 1.415(5)
C60 H60A 0.9700
C60 H60B 0.9700
C61 C62 1.371(7)
C61 O11 1.377(6)
C61 C66 1.423(7)
C62 C63 1.392(7)
C62 H62 0.9300
C63 C64 1.358(7)
C63 H63 0.9300
C64 C65 1.411(7)
C64 H64 0.9300
C65 C66 1.412(7)
C65 C68 1.431(7)
C66 O12 1.305(6)
C67 O11 1.412(7)
C67 H67A 0.9600
C67 H67B 0.9600
C67 H67C 0.9600
C68 N2 1.291(6)
C68 H68 0.9300
C69 N2 1.492(6)
C69 C70 1.507(7)
C69 C72 1.530(7)
C69 C71 1.542(6)
C70 O14 1.424(6)
C70 H70A 0.9700
C70 H70B 0.9700
C71 O15 1.425(5)
C71 H71A 0.9700
C71 H71B 0.9700
C72 O13 1.409(6)
C72 H72A 0.9700
C72 H72B 0.9700
C73 O31 1.389(9)
C73 H73A 0.9600
C73 H73B 0.9600
C73 H73C 0.9600
C74 O32 1.410(7)
C74 H74A 0.9600
C74 H74B 0.9600
C74 H74C 0.9600
C75 O33 1.445(10)
C75 H75A 0.9600
C75 H75B 0.9600
C75 H75C 0.9600
Co1 O22 1.878(3)
Co1 N5 1.886(4)
Co1 O27 1.891(3)
Co1 N6 1.900(4)
Co1 O29 1.903(3)
Co1 O24 1.915(3)
Co1 Gd1 3.4833(7)
Co2 O2 1.883(3)
Co2 N4 1.885(4)
Co2 O7 1.885(3)
Co2 N3 1.894(4)
Co2 O10 1.909(3)
Co2 O4 1.916(3)
Co2 Gd1 3.4641(6)
Co3 O20 2.054(3)
Co3 O15 2.055(3)
Co3 O9 2.088(3)
Co3 O23 2.097(3)
Co3 O14 2.110(3)
Co3 O19 2.131(3)
Co3 Co4 2.9520(9)
Co3 Gd1 3.3048(7)
Co4 O15 1.882(3)
Co4 O20 1.894(3)
Co4 O12 1.894(3)
Co4 N2 1.899(4)
Co4 O17 1.904(3)
Co4 N1 1.904(4)
Gd1 O9 2.239(3)
Gd1 O23 2.247(3)
Gd1 O4 2.419(3)
Gd1 O24 2.437(3)
Gd1 O29 2.438(3)
Gd1 O30 2.454(3)
Gd1 O5 2.467(3)
Gd1 O10 2.470(3)
O3 H3A 0.8200
O5 H5A 0.9300
O8 H8A 0.8200
O13 H13 0.8200
O14 H14A 0.9300
O18 H18 0.8200
O19 H19 0.9300
O25 H25 0.8200
O28 H28A 0.8200
O30 H30 0.9300
O31 H31X 0.8200
O32 H32X 0.8200
O33 H33 0.8200

loop_
_geom_torsion_atom_site_label_1
_geom_torsion_atom_site_label_2
_geom_torsion_atom_site_label_3
_geom_torsion_atom_site_label_4
_geom_torsion
O2 C1 C2 C3 -179.0(4)
C6 C1 C2 C3 -1.3(7)
O2 C1 C2 C8 -3.0(7)
C6 C1 C2 C8 174.6(4)
C1 C2 C3 C4 0.1(8)
C8 C2 C3 C4 -176.0(5)
C2 C3 C4 C5 1.3(8)
C3 C4 C5 C6 -1.4(8)
C4 C5 C6 O1 -179.5(5)
C4 C5 C6 C1 0.1(8)
O2 C1 C6 O1 -1.2(6)
C2 C1 C6 O1 -179.1(4)
O2 C1 C6 C5 179.2(4)
C2 C1 C6 C5 1.3(7)
C1 C2 C8 N4 7.7(7)
C3 C2 C8 N4 -176.2(5)
N4 C9 C10 O3 43.6(6)
C11 C9 C10 O3 165.2(4)
C12 C9 C10 O3 -73.4(5)
N4 C9 C11 O5 -65.5(5)
C10 C9 C11 O5 172.8(4)
C12 C9 C11 O5 51.5(5)
N4 C9 C12 O4 29.9(5)
C11 C9 C12 O4 -89.6(5)
C10 C9 C12 O4 149.5(4)
O6 C13 C14 C15 178.8(5)
C18 C13 C14 C15 -1.6(8)
C13 C14 C15 C16 3.6(8)
C14 C15 C16 C17 -1.6(8)
C15 C16 C17 C18 -2.2(8)
C15 C16 C17 C20 176.2(5)
C16 C17 C18 O7 -175.8(4)
C20 C17 C18 O7 5.9(7)
C16 C17 C18 C13 4.0(7)
C20 C17 C18 C13 -174.3(4)
O6 C13 C18 O7 -2.7(6)
C14 C13 C18 O7 177.7(4)
O6 C13 C18 C17 177.5(4)
C14 C13 C18 C17 -2.2(7)
C18 C17 C20 N3 3.0(8)
C16 C17 C20 N3 -175.4(5)
N3 C21 C22 O8 41.5(6)
C24 C21 C22 O8 160.6(4)
C23 C21 C22 O8 -76.0(5)
N3 C21 C23 O10 34.0(5)
C24 C21 C23 O10 -83.5(5)
C22 C21 C23 O10 155.1(4)
N3 C21 C24 O9 -62.5(5)
C23 C21 C24 O9 54.2(5)
C22 C21 C24 O9 175.7(4)
O27 C25 C26 C27 -178.3(5)
C30 C25 C26 C27 1.3(7)
O27 C25 C26 C32 -2.4(8)
C30 C25 C26 C32 177.2(5)
C25 C26 C27 C28 0.2(8)
C32 C26 C27 C28 -175.9(5)
C26 C27 C28 C29 -1.4(9)
C27 C28 C29 C30 1.0(9)
C28 C29 C30 O26 178.8(5)
C28 C29 C30 C25 0.6(8)
O27 C25 C30 O26 -0.5(6)
C26 C25 C30 O26 179.8(4)
O27 C25 C30 C29 177.9(4)
C26 C25 C30 C29 -1.7(7)
C25 C26 C32 N6 -0.7(8)
C27 C26 C32 N6 175.2(5)
N6 C33 C34 O28 40.6(6)
C36 C33 C34 O28 162.8(5)
C35 C33 C34 O28 -75.8(6)
N6 C33 C35 O29 32.9(5)
C36 C33 C35 O29 -87.3(5)
C34 C33 C35 O29 153.7(4)
N6 C33 C36 O30 -67.8(5)
C34 C33 C36 O30 168.6(4)
C35 C33 C36 O30 49.7(6)
O22 C37 C38 C39 -176.3(4)
C42 C37 C38 C39 2.5(7)
O22 C37 C38 C44 6.4(8)
C42 C37 C38 C44 -174.8(5)
C37 C38 C39 C40 -0.3(8)
C44 C38 C39 C40 177.0(5)
C38 C39 C40 C41 -1.9(8)
C39 C40 C41 C42 1.9(8)
C40 C41 C42 O21 -179.2(5)
C40 C41 C42 C37 0.3(8)
O22 C37 C42 O21 -4.0(6)
C38 C37 C42 O21 177.1(4)
O22 C37 C42 C41 176.5(4)
C38 C37 C42 C41 -2.4(7)
C39 C38 C44 N5 -173.9(5)
C37 C38 C44 N5 3.4(8)
N5 C45 C46 O25 44.3(6)
C48 C45 C46 O25 -72.4(5)
C47 C45 C46 O25 165.0(4)
N5 C45 C47 O23 -62.2(5)
C46 C45 C47 O23 174.5(4)
C48 C45 C47 O23 53.2(5)
N5 C45 C48 O24 32.0(5)
C46 C45 C48 O24 152.8(4)
C47 C45 C48 O24 -84.8(5)
O17 C49 C50 O16 -3.0(7)
C54 C49 C50 O16 177.8(4)
O17 C49 C50 C51 176.7(5)
C54 C49 C50 C51 -2.5(8)
O16 C50 C51 C52 -179.3(5)
C49 C50 C51 C52 1.0(9)
C50 C51 C52 C53 0.9(9)
C51 C52 C53 C54 -1.2(9)
O17 C49 C54 C53 -176.9(5)
C50 C49 C54 C53 2.2(7)
O17 C49 C54 C56 2.8(8)
C50 C49 C54 C56 -178.1(5)
C52 C53 C54 C49 -0.4(8)
C52 C53 C54 C56 179.9(5)
C49 C54 C56 N1 6.7(8)
C53 C54 C56 N1 -173.5(5)
N1 C57 C58 O18 166.9(4)
C59 C57 C58 O18 -71.1(5)
C60 C57 C58 O18 51.7(5)
N1 C57 C59 O19 -58.1(5)
C58 C57 C59 O19 -179.7(4)
C60 C57 C59 O19 58.4(5)
N1 C57 C60 O20 32.9(5)
C59 C57 C60 O20 -86.7(5)
C58 C57 C60 O20 150.8(4)
O11 C61 C62 C63 177.6(5)
C66 C61 C62 C63 -2.5(8)
C61 C62 C63 C64 -1.9(8)
C62 C63 C64 C65 3.2(8)
C63 C64 C65 C66 0.0(8)
C63 C64 C65 C68 -177.8(5)
C64 C65 C66 O12 178.6(5)
C68 C65 C66 O12 -3.7(8)
C64 C65 C66 C61 -4.2(7)
C68 C65 C66 C61 173.5(4)
C62 C61 C66 O12 -177.1(5)
O11 C61 C66 O12 2.8(6)
C62 C61 C66 C65 5.5(7)
O11 C61 C66 C65 -174.6(4)
C64 C65 C68 N2 -176.1(5)
C66 C65 C68 N2 6.2(8)
N2 C69 C70 O14 -58.9(5)
C72 C69 C70 O14 176.2(4)
C71 C69 C70 O14 57.2(5)
N2 C69 C71 O15 34.6(5)
C70 C69 C71 O15 -85.4(5)
C72 C69 C71 O15 153.7(4)
N2 C69 C72 O13 -73.7(5)
C70 C69 C72 O13 50.6(6)
C71 C69 C72 O13 172.1(4)
O20 Co3 Co4 O15 -179.49(19)
O9 Co3 Co4 O15 2.59(18)
O23 Co3 Co4 O15 179.87(19)
O14 Co3 Co4 O15 -87.53(16)
O19 Co3 Co4 O15 92.90(16)
Gd1 Co3 Co4 O15 31.5(7)
O15 Co3 Co4 O20 179.49(19)
O9 Co3 Co4 O20 -177.92(19)
O23 Co3 Co4 O20 -0.64(18)
O14 Co3 Co4 O20 91.96(16)
O19 Co3 Co4 O20 -87.61(16)
Gd1 Co3 Co4 O20 -149.0(7)
O20 Co3 Co4 O12 -0.24(19)
O15 Co3 Co4 O12 179.2(2)
O9 Co3 Co4 O12 -178.17(19)
O23 Co3 Co4 O12 -0.9(2)
O14 Co3 Co4 O12 91.71(17)
O19 Co3 Co4 O12 -87.85(17)
Gd1 Co3 Co4 O12 -149.3(7)
O20 Co3 Co4 N2 -92.18(18)
O15 Co3 Co4 N2 87.31(18)
O9 Co3 Co4 N2 89.90(18)
O23 Co3 Co4 N2 -92.82(18)
O14 Co3 Co4 N2 -0.23(15)
O19 Co3 Co4 N2 -179.79(15)
Gd1 Co3 Co4 N2 118.8(7)
O20 Co3 Co4 O17 178.8(2)
O15 Co3 Co4 O17 -1.71(19)
O9 Co3 Co4 O17 0.88(19)
O23 Co3 Co4 O17 178.16(19)
O14 Co3 Co4 O17 -89.24(17)
O19 Co3 Co4 O17 91.20(17)
Gd1 Co3 Co4 O17 29.8(7)
O20 Co3 Co4 N1 86.23(18)
O15 Co3 Co4 N1 -94.28(18)
O9 Co3 Co4 N1 -91.69(18)
O23 Co3 Co4 N1 85.59(18)
O14 Co3 Co4 N1 178.19(15)
O19 Co3 Co4 N1 -1.37(15)
Gd1 Co3 Co4 N1 -62.8(7)
O20 Co3 Gd1 O9 -177.63(19)
O15 Co3 Gd1 O9 0.04(18)
O23 Co3 Gd1 O9 -179.79(18)
O14 Co3 Gd1 O9 88.96(16)
O19 Co3 Gd1 O9 -91.56(16)
Co4 Co3 Gd1 O9 -30.1(7)
O20 Co3 Gd1 O23 2.16(18)
O15 Co3 Gd1 O23 179.83(18)
O9 Co3 Gd1 O23 179.79(18)
O14 Co3 Gd1 O23 -91.25(15)
O19 Co3 Gd1 O23 88.23(15)
Co4 Co3 Gd1 O23 149.7(7)
O20 Co3 Gd1 O4 -84.66(16)
O15 Co3 Gd1 O4 93.01(15)
O9 Co3 Gd1 O4 92.98(15)
O23 Co3 Gd1 O4 -86.81(14)
O14 Co3 Gd1 O4 -178.06(12)
O19 Co3 Gd1 O4 1.42(12)
Co4 Co3 Gd1 O4 62.9(7)
O20 Co3 Gd1 O24 42.24(16)
O15 Co3 Gd1 O24 -140.08(15)
O9 Co3 Gd1 O24 -140.12(15)
O23 Co3 Gd1 O24 40.09(15)
O14 Co3 Gd1 O24 -51.16(12)
O19 Co3 Gd1 O24 128.32(12)
Co4 Co3 Gd1 O24 -170.2(7)
O20 Co3 Gd1 O29 96.55(16)
O15 Co3 Gd1 O29 -85.78(16)
O9 Co3 Gd1 O29 -85.82(15)
O23 Co3 Gd1 O29 94.39(14)
O14 Co3 Gd1 O29 3.15(12)
O19 Co3 Gd1 O29 -177.37(12)
Co4 Co3 Gd1 O29 -115.9(7)
O20 Co3 Gd1 O30 134.13(19)
O15 Co3 Gd1 O30 -48.20(19)
O9 Co3 Gd1 O30 -48.24(18)
O23 Co3 Gd1 O30 131.97(18)
O14 Co3 Gd1 O30 40.72(16)
O19 Co3 Gd1 O30 -139.80(16)
Co4 Co3 Gd1 O30 -78.3(7)
O20 Co3 Gd1 O5 -44.26(19)
O15 Co3 Gd1 O5 133.41(18)
O9 Co3 Gd1 O5 133.37(18)
O23 Co3 Gd1 O5 -46.42(17)
O14 Co3 Gd1 O5 -137.67(15)
O19 Co3 Gd1 O5 41.81(15)
Co4 Co3 Gd1 O5 103.3(7)
O20 Co3 Gd1 O10 -140.95(16)
O15 Co3 Gd1 O10 36.72(15)
O9 Co3 Gd1 O10 36.69(15)
O23 Co3 Gd1 O10 -143.10(14)
O14 Co3 Gd1 O10 125.65(12)
O19 Co3 Gd1 O10 -54.87(12)
Co4 Co3 Gd1 O10 6.6(7)
O20 Co3 Gd1 Co2 -113.32(14)
O15 Co3 Gd1 Co2 64.35(13)
O9 Co3 Gd1 Co2 64.32(13)
O23 Co3 Gd1 Co2 -115.47(12)
O14 Co3 Gd1 Co2 153.28(9)
O19 Co3 Gd1 Co2 -27.24(9)
Co4 Co3 Gd1 Co2 34.2(7)
O20 Co3 Gd1 Co1 68.89(14)
O15 Co3 Gd1 Co1 -113.44(13)
O9 Co3 Gd1 Co1 -113.48(13)
O23 Co3 Gd1 Co1 66.73(12)
O14 Co3 Gd1 Co1 -24.52(9)
O19 Co3 Gd1 Co1 154.97(9)
Co4 Co3 Gd1 Co1 -143.5(7)
O2 Co2 Gd1 O9 -83.62(16)
N4 Co2 Gd1 O9 178.23(14)
O7 Co2 Gd1 O9 91.71(15)
N3 Co2 Gd1 O9 -4.38(14)
O10 Co2 Gd1 O9 -89.45(16)
O4 Co2 Gd1 O9 96.30(16)
O2 Co2 Gd1 O23 -155.31(16)
N4 Co2 Gd1 O23 106.55(14)
O7 Co2 Gd1 O23 20.03(15)
N3 Co2 Gd1 O23 -76.07(14)
O10 Co2 Gd1 O23 -161.14(15)
O4 Co2 Gd1 O23 24.61(16)
O2 Co2 Gd1 O4 -179.92(19)
N4 Co2 Gd1 O4 81.93(18)
O7 Co2 Gd1 O4 -4.59(18)
N3 Co2 Gd1 O4 -100.68(18)
O10 Co2 Gd1 O4 174.25(19)
O2 Co2 Gd1 O24 109.7(2)
N4 Co2 Gd1 O24 11.52(19)
O7 Co2 Gd1 O24 -75.00(19)
N3 Co2 Gd1 O24 -171.10(19)
O10 Co2 Gd1 O24 103.8(2)
O4 Co2 Gd1 O24 -70.4(2)
O2 Co2 Gd1 O29 -56.5(2)
N4 Co2 Gd1 O29 -154.64(18)
O7 Co2 Gd1 O29 118.84(19)
N3 Co2 Gd1 O29 22.75(18)
O10 Co2 Gd1 O29 -62.32(19)
O4 Co2 Gd1 O29 123.42(19)
O2 Co2 Gd1 O30 23.53(17)
N4 Co2 Gd1 O30 -74.61(15)
O7 Co2 Gd1 O30 -161.13(16)
N3 Co2 Gd1 O30 102.77(15)
O10 Co2 Gd1 O30 17.70(16)
O4 Co2 Gd1 O30 -156.55(16)
O2 Co2 Gd1 O5 98.82(16)
N4 Co2 Gd1 O5 0.68(15)
O7 Co2 Gd1 O5 -85.84(16)
N3 Co2 Gd1 O5 178.07(15)
O10 Co2 Gd1 O5 93.00(16)
O4 Co2 Gd1 O5 -81.26(16)
O2 Co2 Gd1 O10 5.83(19)
N4 Co2 Gd1 O10 -92.32(18)
O7 Co2 Gd1 O10 -178.84(19)
N3 Co2 Gd1 O10 85.07(18)
O4 Co2 Gd1 O10 -174.25(19)
O2 Co2 Gd1 Co3 -119.11(14)
N4 Co2 Gd1 Co3 142.74(12)
O7 Co2 Gd1 Co3 56.22(13)
N3 Co2 Gd1 Co3 -39.87(12)
O10 Co2 Gd1 Co3 -124.94(13)
O4 Co2 Gd1 Co3 60.81(13)
O2 Co2 Gd1 Co1 9.6(4)
N4 Co2 Gd1 Co1 -88.5(3)
O7 Co2 Gd1 Co1 -175.1(3)
N3 Co2 Gd1 Co1 88.8(3)
O10 Co2 Gd1 Co1 3.8(4)
O4 Co2 Gd1 Co1 -170.5(3)
O22 Co1 Gd1 O9 17.93(16)
N5 Co1 Gd1 O9 -77.99(15)
O27 Co1 Gd1 O9 -157.13(16)
N6 Co1 Gd1 O9 101.48(15)
O29 Co1 Gd1 O9 22.21(16)
O24 Co1 Gd1 O9 -162.98(16)
O22 Co1 Gd1 O23 90.56(16)
N5 Co1 Gd1 O23 -5.35(14)
O27 Co1 Gd1 O23 -84.50(16)
N6 Co1 Gd1 O23 174.11(15)
O29 Co1 Gd1 O23 94.84(16)
O24 Co1 Gd1 O23 -90.35(16)
O22 Co1 Gd1 O4 115.8(2)
N5 Co1 Gd1 O4 19.88(19)
O27 Co1 Gd1 O4 -59.3(2)
N6 Co1 Gd1 O4 -160.66(19)
O29 Co1 Gd1 O4 120.1(2)
O24 Co1 Gd1 O4 -65.1(2)
O22 Co1 Gd1 O24 -179.1(2)
N5 Co1 Gd1 O24 84.99(18)
O27 Co1 Gd1 O24 5.8(2)
N6 Co1 Gd1 O24 -95.54(19)
O29 Co1 Gd1 O24 -174.8(2)
O22 Co1 Gd1 O29 -4.28(19)
N5 Co1 Gd1 O29 -100.19(18)
O27 Co1 Gd1 O29 -179.3(2)
N6 Co1 Gd1 O29 79.27(18)
O24 Co1 Gd1 O29 174.8(2)
O22 Co1 Gd1 O30 -88.65(17)
N5 Co1 Gd1 O30 175.43(15)
O27 Co1 Gd1 O30 96.28(17)
N6 Co1 Gd1 O30 -5.11(15)
O29 Co1 Gd1 O30 -84.38(17)
O24 Co1 Gd1 O30 90.44(17)
O22 Co1 Gd1 O5 -163.06(16)
N5 Co1 Gd1 O5 101.03(15)
O27 Co1 Gd1 O5 21.88(17)
N6 Co1 Gd1 O5 -79.51(15)
O29 Co1 Gd1 O5 -158.78(16)
O24 Co1 Gd1 O5 16.03(17)
O22 Co1 Gd1 O10 -71.04(19)
N5 Co1 Gd1 O10 -166.96(17)
O27 Co1 Gd1 O10 113.90(19)
N6 Co1 Gd1 O10 12.51(18)
O29 Co1 Gd1 O10 -66.76(19)
O24 Co1 Gd1 O10 108.05(19)
O22 Co1 Gd1 Co3 54.18(14)
N5 Co1 Gd1 Co3 -41.74(12)
O27 Co1 Gd1 Co3 -120.88(14)
N6 Co1 Gd1 Co3 137.73(12)
O29 Co1 Gd1 Co3 58.46(14)
O24 Co1 Gd1 Co3 -126.73(14)
O22 Co1 Gd1 Co2 -74.5(4)
N5 Co1 Gd1 Co2 -170.5(3)
O27 Co1 Gd1 Co2 110.4(3)
N6 Co1 Gd1 Co2 9.0(4)
O29 Co1 Gd1 Co2 -70.3(4)
O24 Co1 Gd1 Co2 104.5(4)
C54 C56 N1 C57 178.8(4)
C54 C56 N1 Co4 4.8(7)
C59 C57 N1 C56 -61.4(6)
C58 C57 N1 C56 60.8(6)
C60 C57 N1 C56 178.6(4)
C59 C57 N1 Co4 113.1(4)
C58 C57 N1 Co4 -124.7(3)
C60 C57 N1 Co4 -6.9(4)
O15 Co4 N1 C56 73.2(4)
O20 Co4 N1 C56 160.6(4)
O12 Co4 N1 C56 -106.5(4)
N2 Co4 N1 C56 127.6(11)
O17 Co4 N1 C56 -17.4(4)
Co3 Co4 N1 C56 116.8(4)
O15 Co4 N1 C57 -101.1(3)
O20 Co4 N1 C57 -13.7(3)
O12 Co4 N1 C57 79.2(3)
N2 Co4 N1 C57 -46.7(13)
O17 Co4 N1 C57 168.3(3)
Co3 Co4 N1 C57 -57.5(3)
C65 C68 N2 C69 -179.5(4)
C65 C68 N2 Co4 13.3(7)
C70 C69 N2 C68 -56.2(6)
C72 C69 N2 C68 67.7(6)
C71 C69 N2 C68 -176.4(4)
C70 C69 N2 Co4 112.2(4)
C72 C69 N2 Co4 -123.9(4)
C71 C69 N2 Co4 -8.1(4)
O15 Co4 N2 C68 154.7(4)
O20 Co4 N2 C68 67.2(4)
O12 Co4 N2 C68 -25.7(4)
O17 Co4 N2 C68 -114.9(4)
N1 Co4 N2 C68 100.1(12)
Co3 Co4 N2 C68 110.9(4)
O15 Co4 N2 C69 -13.3(3)
O20 Co4 N2 C69 -100.9(3)
O12 Co4 N2 C69 166.3(3)
O17 Co4 N2 C69 77.1(3)
N1 Co4 N2 C69 -68.0(12)
Co3 Co4 N2 C69 -57.2(3)
C17 C20 N3 C21 -178.6(4)
C17 C20 N3 Co2 -6.2(7)
C24 C21 N3 C20 -75.9(5)
C23 C21 N3 C20 163.4(4)
C22 C21 N3 C20 44.1(6)
C24 C21 N3 Co2 110.8(3)
C23 C21 N3 Co2 -9.8(4)
C22 C21 N3 Co2 -129.1(3)
O2 Co2 N3 C20 -90.3(4)
N4 Co2 N3 C20 -157(3)
O7 Co2 N3 C20 1.9(4)
O10 Co2 N3 C20 176.8(4)
O4 Co2 N3 C20 91.3(4)
Gd1 Co2 N3 C20 133.0(4)
O2 Co2 N3 C21 82.5(3)
N4 Co2 N3 C21 16(4)
O7 Co2 N3 C21 174.8(3)
O10 Co2 N3 C21 -10.4(3)
O4 Co2 N3 C21 -95.8(3)
Gd1 Co2 N3 C21 -54.1(3)
C2 C8 N4 C9 -175.5(4)
C2 C8 N4 Co2 1.3(7)
C11 C9 N4 C8 -67.7(5)
C10 C9 N4 C8 53.5(6)
C12 C9 N4 C8 172.9(4)
C11 C9 N4 Co2 115.1(3)
C10 C9 N4 Co2 -123.7(4)
C12 C9 N4 Co2 -4.3(4)
O2 Co2 N4 C8 -10.2(4)
O7 Co2 N4 C8 -102.8(4)
N3 Co2 N4 C8 56(4)
O10 Co2 N4 C8 82.4(4)
O4 Co2 N4 C8 168.2(4)
Gd1 Co2 N4 C8 126.2(4)
O2 Co2 N4 C9 166.8(3)
O7 Co2 N4 C9 74.2(3)
N3 Co2 N4 C9 -127(3)
O10 Co2 N4 C9 -100.6(3)
O4 Co2 N4 C9 -14.8(3)
Gd1 Co2 N4 C9 -56.8(3)
C38 C44 N5 C45 -178.6(4)
C38 C44 N5 Co1 -5.4(7)
C46 C45 N5 C44 47.3(6)
C48 C45 N5 C44 165.9(4)
C47 C45 N5 C44 -75.1(5)
C46 C45 N5 Co1 -126.6(4)
C48 C45 N5 Co1 -7.9(4)
C47 C45 N5 Co1 111.0(3)
O22 Co1 N5 C44 0.0(4)
O27 Co1 N5 C44 -92.8(4)
N6 Co1 N5 C44 -9(12)
O29 Co1 N5 C44 91.1(4)
O24 Co1 N5 C44 175.1(4)
Gd1 Co1 N5 C44 132.8(4)
O22 Co1 N5 C45 173.5(3)
O27 Co1 N5 C45 80.7(3)
N6 Co1 N5 C45 164(34)
O29 Co1 N5 C45 -95.4(3)
O24 Co1 N5 C45 -11.4(3)
Gd1 Co1 N5 C45 -53.8(3)
C26 C32 N6 C33 -170.6(5)
C26 C32 N6 Co1 -4.5(7)
C36 C33 N6 C32 -82.4(5)
C34 C33 N6 C32 38.6(6)
C35 C33 N6 C32 156.3(4)
C36 C33 N6 Co1 110.3(4)
C34 C33 N6 Co1 -128.7(4)
C35 C33 N6 Co1 -11.0(4)
O22 Co1 N6 C32 -83.7(4)
N5 Co1 N6 C32 -74(12)
O27 Co1 N6 C32 9.0(4)
O29 Co1 N6 C32 -174.8(4)
O24 Co1 N6 C32 101.3(4)
Gd1 Co1 N6 C32 143.6(4)
O22 Co1 N6 C33 83.1(3)
N5 Co1 N6 C33 92(12)
O27 Co1 N6 C33 175.8(3)
O29 Co1 N6 C33 -8.1(3)
O24 Co1 N6 C33 -92.0(3)
Gd1 Co1 N6 C33 -49.6(3)
C5 C6 O1 C7 -10.4(7)
C1 C6 O1 C7 170.0(5)
C2 C1 O2 Co2 -9.9(6)
C6 C1 O2 Co2 172.4(3)
N4 Co2 O2 C1 14.3(4)
O7 Co2 O2 C1 101.7(3)
N3 Co2 O2 C1 -163.1(4)
O10 Co2 O2 C1 -77.8(3)
O4 Co2 O2 C1 -84(5)
Gd1 Co2 O2 C1 -81.8(4)
C9 C12 O4 Co2 -42.0(4)
C9 C12 O4 Gd1 78.1(4)
O2 Co2 O4 C12 130(5)
N4 Co2 O4 C12 31.8(3)
O7 Co2 O4 C12 -55.4(3)
N3 Co2 O4 C12 -150.8(3)
O10 Co2 O4 C12 124.0(3)
Gd1 Co2 O4 C12 128.0(3)
O2 Co2 O4 Gd1 2(5)
N4 Co2 O4 Gd1 -96.24(15)
O7 Co2 O4 Gd1 176.54(14)
N3 Co2 O4 Gd1 81.18(15)
O10 Co2 O4 Gd1 -3.99(13)
O9 Gd1 O4 C12 161.7(3)
O23 Gd1 O4 C12 82.7(3)
O24 Gd1 O4 C12 19.4(3)
O29 Gd1 O4 C12 125.0(3)
O30 Gd1 O4 C12 -90.1(3)
O5 Gd1 O4 C12 -31.8(3)
O10 Gd1 O4 C12 -118.1(3)
Co3 Gd1 O4 C12 122.6(3)
Co2 Gd1 O4 C12 -121.5(3)
Co1 Gd1 O4 C12 57.5(3)
O9 Gd1 O4 Co2 -76.84(14)
O23 Gd1 O4 Co2 -155.84(15)
O24 Gd1 O4 Co2 140.88(12)
O29 Gd1 O4 Co2 -113.5(2)
O30 Gd1 O4 Co2 31.4(2)
O5 Gd1 O4 Co2 89.66(14)
O10 Gd1 O4 Co2 3.40(11)
Co3 Gd1 O4 Co2 -115.91(12)
Co1 Gd1 O4 Co2 179.05(3)
C9 C11 O5 Gd1 -18.2(7)
O9 Gd1 O5 C11 34.4(6)
O23 Gd1 O5 C11 -63.8(5)
O4 Gd1 O5 C11 5.9(5)
O24 Gd1 O5 C11 -134.9(5)
O29 Gd1 O5 C11 -158.7(4)
O30 Gd1 O5 C11 146.0(5)
O10 Gd1 O5 C11 72.2(5)
Co3 Gd1 O5 C11 -35.1(5)
Co2 Gd1 O5 C11 39.3(5)
Co1 Gd1 O5 C11 -143.6(5)
C14 C13 O6 C19 -2.9(7)
C18 C13 O6 C19 177.5(5)
C17 C18 O7 Co2 -10.2(6)
C13 C18 O7 Co2 170.0(3)
O2 Co2 O7 C18 89.6(4)
N4 Co2 O7 C18 -175.1(4)
N3 Co2 O7 C18 5.9(4)
O10 Co2 O7 C18 -96.0(15)
O4 Co2 O7 C18 -90.2(4)
Gd1 Co2 O7 C18 -87.1(4)
C21 C24 O9 Co3 130.1(3)
C21 C24 O9 Gd1 -31.4(6)
O20 Co3 O9 C24 -6.7(17)
O15 Co3 O9 C24 12.0(3)
O23 Co3 O9 C24 -167.9(3)
O14 Co3 O9 C24 101.5(3)
O19 Co3 O9 C24 -80.5(3)
Co4 Co3 O9 C24 10.4(4)
Gd1 Co3 O9 C24 -168.0(4)
O20 Co3 O9 Gd1 161.3(15)
O15 Co3 O9 Gd1 -179.97(12)
O23 Co3 O9 Gd1 0.14(12)
O14 Co3 O9 Gd1 -90.54(13)
O19 Co3 O9 Gd1 87.49(13)
Co4 Co3 O9 Gd1 178.38(4)
O23 Gd1 O9 C24 163.5(4)
O4 Gd1 O9 C24 84.8(4)
O24 Gd1 O9 C24 -137.4(4)
O29 Gd1 O9 C24 -112.9(4)
O30 Gd1 O9 C24 -46.8(4)
O5 Gd1 O9 C24 57.2(5)
O10 Gd1 O9 C24 19.1(4)
Co3 Gd1 O9 C24 163.7(5)
Co2 Gd1 O9 C24 52.3(4)
Co1 Gd1 O9 C24 -124.8(4)
O23 Gd1 O9 Co3 -0.14(11)
O4 Gd1 O9 Co3 -78.90(12)
O24 Gd1 O9 Co3 58.93(19)
O29 Gd1 O9 Co3 83.41(13)
O30 Gd1 O9 Co3 149.57(11)
O5 Gd1 O9 Co3 -106.4(2)
O10 Gd1 O9 Co3 -144.61(14)
Co2 Gd1 O9 Co3 -111.35(11)
Co1 Gd1 O9 Co3 71.57(11)
C21 C23 O10 Co2 -42.8(4)
C21 C23 O10 Gd1 72.5(4)
O2 Co2 O10 C23 -53.6(3)
N4 Co2 O10 C23 -149.1(3)
O7 Co2 O10 C23 132.0(14)
N3 Co2 O10 C23 29.7(3)
O4 Co2 O10 C23 126.2(3)
Gd1 Co2 O10 C23 122.3(3)
O2 Co2 O10 Gd1 -175.96(13)
N4 Co2 O10 Gd1 88.60(15)
O7 Co2 O10 Gd1 9.6(15)
N3 Co2 O10 Gd1 -92.65(15)
O4 Co2 O10 Gd1 3.87(13)
O9 Gd1 O10 C23 -35.3(3)
O23 Gd1 O10 C23 -91.0(3)
O4 Gd1 O10 C23 -121.2(3)
O24 Gd1 O10 C23 117.4(3)
O29 Gd1 O10 C23 26.4(3)
O30 Gd1 O10 C23 80.3(3)
O5 Gd1 O10 C23 162.4(3)
Co3 Gd1 O10 C23 -57.7(3)
Co2 Gd1 O10 C23 -117.8(3)
Co1 Gd1 O10 C23 62.5(3)
O9 Gd1 O10 Co2 82.48(14)
O23 Gd1 O10 Co2 26.8(2)
O4 Gd1 O10 Co2 -3.39(11)
O24 Gd1 O10 Co2 -124.86(15)
O29 Gd1 O10 Co2 144.14(12)
O30 Gd1 O10 Co2 -161.90(16)
O5 Gd1 O10 Co2 -79.83(14)
Co3 Gd1 O10 Co2 60.05(13)
Co1 Gd1 O10 Co2 -179.68(3)
C62 C61 O11 C67 -1.7(8)
C66 C61 O11 C67 178.4(5)
C65 C66 O12 Co4 -17.7(6)
C61 C66 O12 Co4 165.1(3)
O15 Co4 O12 C66 64(14)
O20 Co4 O12 C66 -61.1(4)
N2 Co4 O12 C66 27.7(4)
O17 Co4 O12 C66 119.7(4)
N1 Co4 O12 C66 -145.5(4)
Co3 Co4 O12 C66 -61.0(4)
C69 C71 O15 Co4 -46.2(4)
C69 C71 O15 Co3 62.1(4)
O20 Co4 O15 C71 121.8(3)
O12 Co4 O15 C71 -3(14)
N2 Co4 O15 C71 33.0(3)
O17 Co4 O15 C71 -59.1(3)
N1 Co4 O15 C71 -153.9(3)
Co3 Co4 O15 C71 122.1(3)
O20 Co4 O15 Co3 -0.35(13)
O12 Co4 O15 Co3 -125(14)
N2 Co4 O15 Co3 -89.15(15)
O17 Co4 O15 Co3 178.78(14)
N1 Co4 O15 Co3 83.95(15)
O20 Co3 O15 C71 -113.9(3)
O9 Co3 O15 C71 67.6(3)
O23 Co3 O15 C71 -119(7)
O14 Co3 O15 C71 -21.4(3)
O19 Co3 O15 C71 157.4(3)
Co4 Co3 O15 C71 -114.2(3)
Gd1 Co3 O15 C71 67.5(3)
O20 Co3 O15 Co4 0.33(12)
O9 Co3 O15 Co4 -178.19(13)
O23 Co3 O15 Co4 -5(7)
O14 Co3 O15 Co4 92.82(14)
O19 Co3 O15 Co4 -88.36(14)
Gd1 Co3 O15 Co4 -178.22(4)
C69 C70 O14 Co3 -18.2(6)
O20 Co3 O14 C70 78.9(4)
O15 Co3 O14 C70 0.1(4)
O9 Co3 O14 C70 -96.8(4)
O23 Co3 O14 C70 179.1(4)
O19 Co3 O14 C70 -151(3)
Co4 Co3 O14 C70 39.3(4)
Gd1 Co3 O14 C70 -138.7(4)
C51 C50 O16 C55 1.5(8)
C49 C50 O16 C55 -178.8(5)
C54 C49 O17 Co4 -21.9(7)
C50 C49 O17 Co4 159.0(3)
O15 Co4 O17 C49 -64.6(4)
O20 Co4 O17 C49 -41(4)
O12 Co4 O17 C49 116.0(4)
N2 Co4 O17 C49 -149.8(4)
N1 Co4 O17 C49 25.3(4)
Co3 Co4 O17 C49 -63.4(4)
C57 C59 O19 Co3 -20.4(6)
O20 Co3 O19 C59 2.3(4)
O15 Co3 O19 C59 81.1(4)
O9 Co3 O19 C59 178.0(4)
O23 Co3 O19 C59 -97.9(4)
O14 Co3 O19 C59 -128(3)
Co4 Co3 O19 C59 41.9(4)
Gd1 Co3 O19 C59 -140.1(4)
C57 C60 O20 Co4 -44.9(4)
C57 C60 O20 Co3 63.7(4)
O15 Co4 O20 C60 122.8(3)
O12 Co4 O20 C60 -57.8(3)
N2 Co4 O20 C60 -151.9(3)
O17 Co4 O20 C60 99(4)
N1 Co4 O20 C60 32.7(3)
Co3 Co4 O20 C60 122.4(3)
O15 Co4 O20 Co3 0.35(13)
O12 Co4 O20 Co3 179.83(13)
N2 Co4 O20 Co3 85.64(15)
O17 Co4 O20 Co3 -23(4)
N1 Co4 O20 Co3 -89.75(15)
O15 Co3 O20 C60 -115.7(3)
O9 Co3 O20 C60 -96.7(16)
O23 Co3 O20 C60 64.2(3)
O14 Co3 O20 C60 155.3(3)
O19 Co3 O20 C60 -22.9(3)
Co4 Co3 O20 C60 -115.3(3)
Gd1 Co3 O20 C60 62.8(3)
O15 Co3 O20 Co4 -0.33(12)
O9 Co3 O20 Co4 18.6(17)
O23 Co3 O20 Co4 179.58(12)
O14 Co3 O20 Co4 -89.41(13)
O19 Co3 O20 Co4 92.45(14)
Gd1 Co3 O20 Co4 178.11(4)
C41 C42 O21 C43 1.2(8)
C37 C42 O21 C43 -178.3(5)
C38 C37 O22 Co1 -12.7(7)
C42 C37 O22 Co1 168.5(3)
N5 Co1 O22 C37 8.7(4)
O27 Co1 O22 C37 92.7(4)
N6 Co1 O22 C37 -171.5(4)
O29 Co1 O22 C37 -86.6(4)
O24 Co1 O22 C37 -90.9(17)
Gd1 Co1 O22 C37 -83.7(4)
C45 C47 O23 Co3 127.4(3)
C45 C47 O23 Gd1 -30.7(6)
O20 Co3 O23 C47 15.8(3)
O15 Co3 O23 C47 21(7)
O9 Co3 O23 C47 -165.6(3)
O14 Co3 O23 C47 -76.6(3)
O19 Co3 O23 C47 104.6(3)
Co4 Co3 O23 C47 16.3(4)
Gd1 Co3 O23 C47 -165.5(4)
O20 Co3 O23 Gd1 -178.66(11)
O15 Co3 O23 Gd1 -174(100)
O9 Co3 O23 Gd1 -0.14(12)
O14 Co3 O23 Gd1 88.84(13)
O19 Co3 O23 Gd1 -89.95(12)
Co4 Co3 O23 Gd1 -178.25(4)
O9 Gd1 O23 C47 161.0(4)
O4 Gd1 O23 C47 -115.6(4)
O24 Gd1 O23 C47 19.3(4)
O29 Gd1 O23 C47 84.0(4)
O30 Gd1 O23 C47 53.5(5)
O5 Gd1 O23 C47 -48.4(4)
O10 Gd1 O23 C47 -143.4(4)
Co3 Gd1 O23 C47 160.8(5)
Co2 Gd1 O23 C47 -128.8(4)
Co1 Gd1 O23 C47 52.0(4)
O9 Gd1 O23 Co3 0.13(11)
O4 Gd1 O23 Co3 83.55(12)
O24 Gd1 O23 Co3 -141.56(13)
O29 Gd1 O23 Co3 -76.84(12)
O30 Gd1 O23 Co3 -107.3(2)
O5 Gd1 O23 Co3 150.74(11)
O10 Gd1 O23 Co3 55.79(19)
Co2 Gd1 O23 Co3 70.39(11)
Co1 Gd1 O23 Co3 -108.86(10)
C45 C48 O24 Co1 -41.7(4)
C45 C48 O24 Gd1 75.3(4)
O22 Co1 O24 C48 129.5(16)
N5 Co1 O24 C48 29.5(3)
O27 Co1 O24 C48 -54.1(3)
N6 Co1 O24 C48 -150.4(3)
O29 Co1 O24 C48 125.2(3)
Gd1 Co1 O24 C48 121.7(3)
O22 Co1 O24 Gd1 7.8(17)
N5 Co1 O24 Gd1 -92.21(16)
O27 Co1 O24 Gd1 -175.78(14)
N6 Co1 O24 Gd1 87.85(16)
O29 Co1 O24 Gd1 3.50(13)
O9 Gd1 O24 C48 -95.0(3)
O23 Gd1 O24 C48 -36.3(3)
O4 Gd1 O24 C48 26.4(3)
O29 Gd1 O24 C48 -121.6(3)
O30 Gd1 O24 C48 160.4(3)
O5 Gd1 O24 C48 77.7(3)
O10 Gd1 O24 C48 124.3(3)
Co3 Gd1 O24 C48 -60.7(3)
Co2 Gd1 O24 C48 66.7(3)
Co1 Gd1 O24 C48 -118.6(3)
O9 Gd1 O24 Co1 23.6(2)
O23 Gd1 O24 Co1 82.25(14)
O4 Gd1 O24 Co1 144.99(12)
O29 Gd1 O24 Co1 -3.04(12)
O30 Gd1 O24 Co1 -81.02(15)
O5 Gd1 O24 Co1 -163.76(17)
O10 Gd1 O24 Co1 -117.17(16)
Co3 Gd1 O24 Co1 57.92(14)
Co2 Gd1 O24 Co1 -174.73(3)
C29 C30 O26 C31 -7.0(7)
C25 C30 O26 C31 171.4(4)
C26 C25 O27 Co1 10.3(6)
C30 C25 O27 Co1 -169.3(3)
O22 Co1 O27 C25 71.8(3)
N5 Co1 O27 C25 167.3(4)
N6 Co1 O27 C25 -11.8(4)
O29 Co1 O27 C25 -118(2)
O24 Co1 O27 C25 -107.9(3)
Gd1 Co1 O27 C25 -111.8(3)
C33 C35 O29 Co1 -40.6(4)
C33 C35 O29 Gd1 80.5(4)
O22 Co1 O29 C35 -55.7(3)
N5 Co1 O29 C35 -151.7(3)
O27 Co1 O29 C35 134(2)
N6 Co1 O29 C35 27.5(3)
O24 Co1 O29 C35 123.9(3)
Gd1 Co1 O29 C35 127.4(3)
O22 Co1 O29 Gd1 176.86(14)
N5 Co1 O29 Gd1 80.94(16)
O27 Co1 O29 Gd1 7(2)
N6 Co1 O29 Gd1 -99.92(15)
O24 Co1 O29 Gd1 -3.51(13)
O9 Gd1 O29 C35 79.1(3)
O23 Gd1 O29 C35 158.3(3)
O4 Gd1 O29 C35 116.6(3)
O24 Gd1 O29 C35 -120.1(3)
O30 Gd1 O29 C35 -37.0(3)
O5 Gd1 O29 C35 -94.4(3)
O10 Gd1 O29 C35 16.5(3)
Co3 Gd1 O29 C35 119.0(3)
Co2 Gd1 O29 C35 51.9(3)
Co1 Gd1 O29 C35 -123.1(3)
O9 Gd1 O29 Co1 -157.81(16)
O23 Gd1 O29 Co1 -78.56(14)
O4 Gd1 O29 Co1 -120.23(19)
O24 Gd1 O29 Co1 3.06(12)
O30 Gd1 O29 Co1 86.15(15)
O5 Gd1 O29 Co1 28.7(2)
O10 Gd1 O29 Co1 139.63(12)
Co3 Gd1 O29 Co1 -117.85(13)
Co2 Gd1 O29 Co1 175.07(3)
C33 C36 O30 Gd1 -22.5(7)
O9 Gd1 O30 C36 -54.3(5)
O23 Gd1 O30 C36 44.5(6)
O4 Gd1 O30 C36 -149.8(5)
O24 Gd1 O30 C36 79.0(5)
O29 Gd1 O30 C36 13.0(5)
O5 Gd1 O30 C36 154.2(5)
O10 Gd1 O30 C36 -123.4(5)
Co3 Gd1 O30 C36 -24.8(6)
Co2 Gd1 O30 C36 -133.2(5)
Co1 Gd1 O30 C36 46.1(5)
